data_7705198
loop_
_publ_author_name
'Chen, Hanhan'
'Sun, Lin'
'Zhang, Jinpeng'
'Xiao, Zikang'
'Ma, Pengtao'
'Wang, Jingping'
'Zhang, Yiquan'
'Niu, Jingyang'

_publ_section_title
;
 Magnetic field and dilution effects on the slow relaxation of
 {Er<sub>3</sub>} triangle-based arsenotungstate single-molecule magnets.
;
_journal_issue 35
_journal_name_full 'Dalton transactions (Cambridge, England : 2003)'
_journal_page_first 12458
_journal_page_last 12465
_journal_paper_doi 10.1039/d0dt01831g
_journal_volume 49
_journal_year 2020
_chemical_formula_moiety '0.5(C16 H12 As8 Er12 K36 O392 W76), 14(O)'
_chemical_formula_sum 'C8 H6 As4 Er6 K18 O210 W38'
_chemical_formula_weight 12455.47
_space_group_crystal_system monoclinic
_space_group_IT_number 14
_space_group_name_Hall '-P 2yn'
_space_group_name_H-M_alt 'P 1 21/n 1'
_atom_sites_solution_hydrogens geom
_atom_sites_solution_primary dual
_audit_creation_date 2020-06-24
_audit_creation_method
;
Olex2 1.2
(compiled 2018.05.29 svn.r3508 for OlexSys, GUI svn.r5506)
;
_audit_update_record
;
2020-06-28 deposited with the CCDC.	2020-07-24 downloaded from the CCDC.
;
_cell_angle_alpha 90
_cell_angle_beta 112.570(4)
_cell_angle_gamma 90
_cell_formula_units_Z 2
_cell_length_a 20.6656(19)
_cell_length_b 25.056(2)
_cell_length_c 22.596(2)
_cell_measurement_reflns_used 9317
_cell_measurement_temperature 207(2)
_cell_measurement_theta_max 30.49
_cell_measurement_theta_min 2.35
_cell_volume 10804.0(17)
_computing_cell_refinement 'SAINT V8.38A (?, 2016)'
_computing_data_reduction 'SAINT V8.38A (?, 2016)'
_computing_molecular_graphics 'Olex2 (Dolomanov et al., 2009)'
_computing_publication_material 'Olex2 (Dolomanov et al., 2009)'
_computing_structure_refinement 'ShelXL (Sheldrick, 2015)'
_computing_structure_solution 'ShelXT (Sheldrick, 2015)'
_diffrn_ambient_temperature 207.32
_diffrn_measured_fraction_theta_full 0.997
_diffrn_measured_fraction_theta_max 0.997
_diffrn_measurement_device_type 'Bruker D8 VENTURE PHOTON II'
_diffrn_measurement_method '\f and \w scans'
_diffrn_radiation_monochromator 'Helios multilayer optic'
_diffrn_radiation_type MoK\a
_diffrn_radiation_wavelength 0.71073
_diffrn_reflns_av_R_equivalents 0.0385
_diffrn_reflns_av_unetI/netI 0.0387
_diffrn_reflns_Laue_measured_fraction_full 0.997
_diffrn_reflns_Laue_measured_fraction_max 0.997
_diffrn_reflns_limit_h_max 21
_diffrn_reflns_limit_h_min -24
_diffrn_reflns_limit_k_max 29
_diffrn_reflns_limit_k_min -27
_diffrn_reflns_limit_l_max 26
_diffrn_reflns_limit_l_min -26
_diffrn_reflns_number 73900
_diffrn_reflns_point_group_measured_fraction_full 0.997
_diffrn_reflns_point_group_measured_fraction_max 0.997
_diffrn_reflns_theta_full 25.099
_diffrn_reflns_theta_max 25.099
_diffrn_reflns_theta_min 2.414
_diffrn_source_type Microfocus
_diffrn_standards_number 0
_exptl_absorpt_coefficient_mu 23.504
_exptl_absorpt_correction_T_max 0.7461
_exptl_absorpt_correction_T_min 0.3684
_exptl_absorpt_correction_type multi-scan
_exptl_absorpt_process_details
;
SADABS-2016/2 (Bruker,2016/2) was used for absorption correction.
wR2(int) was 0.1487 before and 0.0654 after correction.
The Ratio of minimum to maximum transmission is 0.4938.
The \l/2 correction factor is Not present.
;
_exptl_crystal_colour pink
_exptl_crystal_colour_primary pink
_exptl_crystal_density_diffrn 3.829
_exptl_crystal_description block
_exptl_crystal_F_000 10856
_exptl_crystal_size_max 0.1
_exptl_crystal_size_mid 0.08
_exptl_crystal_size_min 0.06
_refine_diff_density_max 3.708
_refine_diff_density_min -1.962
_refine_diff_density_rms 0.294
_refine_ls_extinction_method none
_refine_ls_goodness_of_fit_ref 1.043
_refine_ls_hydrogen_treatment constr
_refine_ls_matrix_type full
_refine_ls_number_parameters 1257
_refine_ls_number_reflns 19179
_refine_ls_number_restraints 18
_refine_ls_restrained_S_all 1.044
_refine_ls_R_factor_all 0.0412
_refine_ls_R_factor_gt 0.0348
_refine_ls_shift/su_max 0.001
_refine_ls_shift/su_mean 0.000
_refine_ls_structure_factor_coef Fsqd
_refine_ls_weighting_details 'w=1/[\s^2^(Fo^2^)+(0.0297P)^2^+300.9461P] where P=(Fo^2^+2Fc^2^)/3'
_refine_ls_weighting_scheme calc
_refine_ls_wR_factor_gt 0.0821
_refine_ls_wR_factor_ref 0.0849
_reflns_Friedel_coverage 0.000
_reflns_number_gt 16967
_reflns_number_total 19179
_reflns_threshold_expression 'I > 2\s(I)'
_cod_data_source_file d0dt01831g2.cif
_cod_data_source_block 1973436
_cod_depositor_comments 'Adding full bibliography for 7705198--7705200.cif.'
_cod_original_cell_volume 10804.1(17)
_cod_database_code 7705198
_shelx_shelxl_version_number 2018/3
_shelx_space_group_comment
;
The symmetry employed for this shelxl refinement is uniquely defined
by the following loop, which should always be used as a source of
symmetry information in preference to the above space-group names.
They are only intended as comments.
;
_shelx_estimated_absorpt_t_max 0.333
_shelx_estimated_absorpt_t_min 0.202
_diffrn_source_source 'Incoatc Ius 3.0 '
_olex2_refinement_description
;
1. Fixed Uiso
 At 1.2 times of:
  All C(H) groups, All C(H,H) groups
2. Uiso/Uaniso restraints and constraints
Uanis(K6) \\sim Ueq, Uanis(K9) \\sim Ueq: with sigma of 0.01 and sigma for
terminal atoms of 0.02
Uanis(C2) \\sim Ueq: with sigma of 0.02 and sigma for terminal atoms of 0.04
: with sigma of 0 and sigma for terminal atoms of 0
3. Others
 Fixed Sof: K6(0.5) K7(0.5) K8(0.5) K9(0.5) K10(0.5) K12(0.25) K11(0.5)
 K14(0.5) O32W(0.5) K13(0.25) O31W(0.5) O21W(0.5) O22W(0.5)
4.a Ternary CH refined with riding coordinates:
 C2(H2)
4.b Secondary CH2 refined with riding coordinates:
 C3(H3A,H3B)
;
_olex2_submission_special_instructions 'No special instructions were received'

loop_
_space_group_symop_operation_xyz
'x, y, z'
'-x+1/2, y+1/2, -z+1/2'
'-x, -y, -z'
'x-1/2, -y-1/2, z-1/2'

loop_
_atom_site_label
_atom_site_type_symbol
_atom_site_fract_x
_atom_site_fract_y
_atom_site_fract_z
_atom_site_U_iso_or_equiv
_atom_site_adp_type
_atom_site_occupancy
_atom_site_site_symmetry_order
_atom_site_calc_flag
_atom_site_refinement_flags_posn
_atom_site_refinement_flags_adp
_atom_site_refinement_flags_occupancy
_atom_site_disorder_assembly
_atom_site_disorder_group
W1 W -0.95079(3) 0.43532(2) 0.88973(3) 0.02745(12) Uani 1 1 d . . . . .
W2 W -1.02554(3) 0.33347(2) 0.75972(3) 0.02717(12) Uani 1 1 d . . . . .
W3 W -0.98144(2) 0.46864(2) 0.72081(3) 0.02512(12) Uani 1 1 d . . . . .
W4 W -0.81892(3) 0.34741(2) 0.96893(2) 0.02184(11) Uani 1 1 d . . . . .
W5 W -0.92017(2) 0.27953(2) 0.69037(2) 0.02147(11) Uani 1 1 d . . . . .
W6 W -0.89174(3) 0.24859(2) 0.84246(2) 0.02068(11) Uani 1 1 d . . . . .
W7 W -0.87942(2) 0.41399(2) 0.64990(2) 0.01965(11) Uani 1 1 d . . . . .
W8 W -0.77957(3) 0.47050(2) 0.93673(2) 0.01835(10) Uani 1 1 d . . . . .
W9 W -0.81127(2) 0.50729(2) 0.76984(2) 0.01601(10) Uani 1 1 d . . . . .
W10 W -0.46628(2) 0.34157(2) 0.91666(2) 0.01515(10) Uani 1 1 d . . . . .
W11 W -0.50013(3) 0.37077(2) 0.55640(2) 0.01987(11) Uani 1 1 d . . . . .
W12 W -0.33383(2) 0.38977(2) 0.70055(2) 0.01948(10) Uani 1 1 d . . . . .
W13 W -0.41930(3) 0.25708(2) 0.66383(2) 0.01868(10) Uani 1 1 d . . . . .
W14 W -0.41139(2) 0.25333(2) 0.81499(2) 0.01645(10) Uani 1 1 d . . . . .
W15 W -0.65017(2) 0.34823(2) 0.58242(2) 0.01771(10) Uani 1 1 d . . . . .
W16 W -0.41107(2) 0.48775(2) 0.75545(2) 0.01630(10) Uani 1 1 d . . . . .
W17 W -0.33021(2) 0.38695(2) 0.85217(2) 0.01660(10) Uani 1 1 d . . . . .
W18 W -0.57415(2) 0.46820(2) 0.61343(2) 0.01620(10) Uani 1 1 d . . . . .
W19 W -0.56762(2) 0.23878(2) 0.69315(2) 0.01687(10) Uani 1 1 d . . . . .
Er1 Er -0.70332(3) 0.44749(2) 0.70297(2) 0.01496(11) Uani 1 1 d . . . . .
Er2 Er -0.72329(3) 0.30743(2) 0.71355(2) 0.01609(11) Uani 1 1 d . . . . .
Er3 Er -0.63140(3) 0.43486(2) 0.87415(2) 0.01498(11) Uani 1 1 d . . . . .
As1 As -0.83247(6) 0.37337(4) 0.81198(5) 0.0154(2) Uani 1 1 d . . . . .
As2 As -0.50303(6) 0.36788(4) 0.72761(5) 0.0130(2) Uani 1 1 d . . . . .
K1 K -0.5796(2) 0.21265(16) 0.8524(2) 0.0567(10) Uani 1 1 d . . . . .
K2 K -0.4058(3) 0.2693(2) 0.5033(2) 0.0888(18) Uani 1 1 d . . . . .
K3 K -0.5122(2) 0.39438(14) 0.36188(17) 0.0535(10) Uani 1 1 d . . . . .
K4 K -0.7393(2) 0.23511(15) 0.44996(19) 0.0534(10) Uani 1 1 d . . . . .
K5 K -0.5804(3) 0.07889(17) 0.6533(2) 0.0776(14) Uani 1 1 d . . . . .
K6 K -0.2660(3) 0.7711(3) 0.8371(4) 0.0468(18) Uani 0.5 1 d . U P . .
K7 K -0.3819(3) 0.6377(3) 0.8146(3) 0.0388(15) Uani 0.5 1 d . . P . .
K8 K -0.2252(4) 0.5277(3) 0.8920(3) 0.0494(18) Uani 0.5 1 d . . P . .
K9 K -0.4311(4) 0.6811(4) 0.9578(4) 0.059(2) Uani 0.5 1 d . U P . .
K10 K -0.6246(4) 0.0496(3) 0.4602(3) 0.0451(16) Uani 0.5 1 d . . P . .
K12 K -0.1661(9) 0.4318(7) 0.6444(8) 0.062(4) Uiso 0.25 1 d . U P A 1
O1 O -1.0165(5) 0.4633(4) 0.9100(5) 0.039(2) Uani 1 1 d . . . . .
O2 O -1.1146(5) 0.3295(4) 0.7379(5) 0.041(3) Uani 1 1 d . . . . .
O3 O -1.0554(5) 0.5073(4) 0.6862(5) 0.038(2) Uani 1 1 d . . . . .
O4 O -0.8094(5) 0.3196(4) 1.0415(4) 0.032(2) Uani 1 1 d . . . . .
O5 O -0.9466(5) 0.2395(4) 0.6227(4) 0.033(2) Uani 1 1 d . . . . .
O6 O -0.9067(5) 0.1885(3) 0.8739(4) 0.030(2) Uani 1 1 d . . . . .
O7 O -0.8924(4) 0.4210(4) 0.5705(4) 0.029(2) Uani 1 1 d . . . . .
O8 O -0.7412(5) 0.5220(3) 0.9890(4) 0.0249(19) Uani 1 1 d . . . . .
O9 O -0.7821(4) 0.5708(3) 0.7632(4) 0.0200(18) Uani 1 1 d . . . . .
O10 O -0.9127(5) 0.3870(3) 0.9556(5) 0.030(2) Uani 1 1 d . . . . .
O11 O -0.9208(4) 0.2269(3) 0.7521(4) 0.0230(18) Uani 1 1 d . . . . .
O12 O -0.8801(4) 0.2952(3) 0.9132(4) 0.0235(18) Uani 1 1 d . . . . .
O13 O -0.7442(4) 0.3269(3) 0.9562(4) 0.0246(19) Uani 1 1 d . . . . .
O14 O -1.0191(4) 0.4006(3) 0.7171(5) 0.032(2) Uani 1 1 d . . . . .
O15 O -0.8720(4) 0.4258(3) 0.7558(4) 0.0196(17) Uani 1 1 d . . . . .
O16 O -0.9674(4) 0.4715(3) 0.8080(5) 0.029(2) Uani 1 1 d . . . . .
O17 O -1.0007(4) 0.3778(3) 0.8336(5) 0.031(2) Uani 1 1 d . . . . .
O18 O -0.9040(4) 0.3270(3) 0.7849(4) 0.0212(18) Uani 1 1 d . . . . .
O19 O -0.8499(4) 0.4000(3) 0.8785(4) 0.0180(17) Uani 1 1 d . . . . .
O20 O -0.8029(4) 0.2471(3) 0.8539(4) 0.0207(18) Uani 1 1 d . . . . .
O21 O -1.0162(4) 0.2993(3) 0.6887(4) 0.027(2) Uani 1 1 d . . . . .
O22 O -0.9628(4) 0.4534(3) 0.6449(4) 0.0239(19) Uani 1 1 d . . . . .
O23 O -0.7804(5) 0.4188(3) 0.9991(4) 0.027(2) Uani 1 1 d . . . . .
O24 O -0.9245(4) 0.3501(3) 0.6515(4) 0.0250(19) Uani 1 1 d . . . . .
O25 O -0.9961(4) 0.2724(3) 0.8114(4) 0.027(2) Uani 1 1 d . . . . .
O26 O -0.8785(4) 0.4861(3) 0.9280(4) 0.0242(19) Uani 1 1 d . . . . .
O27 O -0.8275(4) 0.2823(3) 0.7175(4) 0.0207(18) Uani 1 1 d . . . . .
O28 O -0.8271(4) 0.4820(3) 0.6824(4) 0.0204(18) Uani 1 1 d . . . . .
O29 O -0.9110(4) 0.5238(3) 0.7370(4) 0.0226(18) Uani 1 1 d . . . . .
O30 O -0.7096(4) 0.4408(3) 0.9218(4) 0.0205(18) Uani 1 1 d . . . . .
O31 O -0.8089(4) 0.5063(3) 0.8533(4) 0.0192(17) Uani 1 1 d . . . . .
O32 O -0.7917(4) 0.3829(3) 0.6841(4) 0.0196(17) Uani 1 1 d . . . . .
O33 O -0.7298(4) 0.4668(3) 0.7925(4) 0.0152(16) Uani 1 1 d . . . . .
O34 O -0.3743(5) 0.2156(3) 0.6326(4) 0.028(2) Uani 1 1 d . . . . .
O35 O -0.3857(4) 0.5541(3) 0.7588(4) 0.027(2) Uani 1 1 d . . . . .
O36 O -0.2650(5) 0.3890(4) 0.6763(4) 0.030(2) Uani 1 1 d . . . . .
O37 O -0.4803(5) 0.3658(4) 0.4888(4) 0.029(2) Uani 1 1 d . . . . .
O38 O -0.3677(4) 0.2104(3) 0.8772(4) 0.0229(18) Uani 1 1 d . . . . .
O39 O -0.2548(4) 0.3831(3) 0.9204(4) 0.0259(19) Uani 1 1 d . . . . .
O40 O -0.5083(5) 0.2970(3) 0.9489(4) 0.030(2) Uani 1 1 d . . . . .
O41 O -0.6182(4) 0.1816(3) 0.6731(4) 0.0227(18) Uani 1 1 d . . . . .
O42 O -0.7254(5) 0.3280(3) 0.5207(4) 0.026(2) Uani 1 1 d . . . . .
O43 O -0.6011(4) 0.5289(3) 0.5747(4) 0.0244(19) Uani 1 1 d . . . . .
O44 O -0.4181(4) 0.3970(3) 0.7473(3) 0.0155(16) Uani 1 1 d . . . . .
O45 O -0.3795(4) 0.2280(3) 0.7526(4) 0.0229(18) Uani 1 1 d . . . . .
O46 O -0.4679(4) 0.2990(3) 0.5927(4) 0.0219(18) Uani 1 1 d . . . . .
O47 O -0.5903(4) 0.3434(3) 0.5276(4) 0.0221(18) Uani 1 1 d . . . . .
O48 O -0.4104(4) 0.3920(3) 0.6197(4) 0.0215(18) Uani 1 1 d . . . . .
O49 O -0.3354(4) 0.4615(3) 0.8325(4) 0.0186(17) Uani 1 1 d . . . . .
O50 O -0.4773(4) 0.3000(3) 0.7217(3) 0.0163(17) Uani 1 1 d . . . . .
O51 O -0.5386(4) 0.3823(3) 0.6432(3) 0.0162(17) Uani 1 1 d . . . . .
O52 O -0.4669(4) 0.2965(3) 0.8500(4) 0.0185(17) Uani 1 1 d . . . . .
O53 O -0.4980(4) 0.2153(3) 0.6537(4) 0.0205(18) Uani 1 1 d . . . . .
O54 O -0.6524(4) 0.4230(3) 0.5583(3) 0.0190(17) Uani 1 1 d . . . . .
O55 O -0.5306(4) 0.4418(3) 0.5510(4) 0.0196(17) Uani 1 1 d . . . . .
O56 O -0.2840(4) 0.3793(3) 0.7901(4) 0.0200(17) Uani 1 1 d . . . . .
O57 O -0.6087(4) 0.2811(3) 0.6159(4) 0.0213(18) Uani 1 1 d . . . . .
O58 O -0.3546(4) 0.3137(3) 0.6958(4) 0.0209(18) Uani 1 1 d . . . . .
O59 O -0.3484(4) 0.3106(3) 0.8349(4) 0.0202(18) Uani 1 1 d . . . . .
O60 O -0.4736(4) 0.4859(3) 0.7911(4) 0.0200(18) Uani 1 1 d . . . . .
O61 O -0.4817(4) 0.4866(3) 0.6697(4) 0.0184(17) Uani 1 1 d . . . . .
O62 O -0.6103(4) 0.2788(3) 0.7328(3) 0.0166(16) Uani 1 1 d . . . . .
O63 O -0.6760(4) 0.3634(3) 0.6487(4) 0.0179(17) Uani 1 1 d . . . . .
O64 O -0.6109(4) 0.4665(3) 0.6729(4) 0.0178(17) Uani 1 1 d . . . . .
O65 O -0.3993(4) 0.3874(3) 0.8811(4) 0.0200(17) Uani 1 1 d . . . . .
O66 O -0.4971(4) 0.2133(3) 0.7731(4) 0.0159(16) Uani 1 1 d . . . . .
O67 O -0.3447(4) 0.4622(3) 0.7127(4) 0.0195(17) Uani 1 1 d . . . . .
O68 O -0.5326(4) 0.3888(3) 0.8794(3) 0.0173(17) Uani 1 1 d . . . . .
O69 O -0.4254(4) 0.3870(3) 0.9919(4) 0.026(2) Uani 1 1 d . . . . .
O70 O -0.3662(4) 0.3057(3) 0.9696(4) 0.0244(19) Uani 1 1 d . . . . .
O71 O -0.2667(5) 0.3146(4) 1.0537(4) 0.037(2) Uani 1 1 d . . . . .
O72 O -0.3785(5) 0.4748(4) 1.0970(4) 0.034(2) Uani 1 1 d . . . . .
O73 O -0.3902(5) 0.4235(3) 1.1727(4) 0.032(2) Uani 1 1 d . . . . .
C1 C -0.3263(7) 0.3296(5) 1.0205(6) 0.031(3) Uani 1 1 d . . . . .
C2 C -0.3569(8) 0.3795(7) 1.0375(7) 0.047(4) Uani 1 1 d . U . . .
H2 H -0.328365 0.410142 1.032608 0.057 Uiso 1 1 calc R . . . .
C3 C -0.3515(9) 0.3802(7) 1.1025(7) 0.050(5) Uani 1 1 d . . . . .
H3A H -0.302026 0.373323 1.130514 0.060 Uiso 1 1 calc R . . . .
H3B H -0.379566 0.350135 1.108319 0.060 Uiso 1 1 calc R . . . .
C4 C -0.3745(7) 0.4304(6) 1.1261(6) 0.034(4) Uani 1 1 d . . . . .
O1W O -0.6585(4) 0.3795(3) 0.7779(3) 0.0152(16) Uani 1 1 d . . . . .
O2W O -0.7035(4) 0.5417(3) 0.6903(4) 0.0241(19) Uani 1 1 d . . . . .
O3W O -0.7593(4) 0.4605(3) 0.5893(4) 0.0238(19) Uani 1 1 d . . . . .
O4W O -0.6969(4) 0.2785(3) 0.8192(4) 0.0222(18) Uani 1 1 d . . . . .
O5W O -0.7249(5) 0.2113(3) 0.7118(5) 0.035(2) Uani 1 1 d . . . . .
O6W O -0.7842(5) 0.2812(4) 0.6077(4) 0.036(2) Uani 1 1 d . . . . .
O7W O -0.5469(4) 0.4416(4) 0.9817(4) 0.032(2) Uani 1 1 d . . . . .
O8W O -0.5989(4) 0.4801(3) 0.7964(3) 0.0175(17) Uani 1 1 d . . . . .
O9W O -0.6431(4) 0.3493(3) 0.9149(4) 0.0219(18) Uani 1 1 d . . . . .
O10W O -0.3652(6) 0.5961(5) 0.9133(6) 0.058(3) Uani 1 1 d . . . . .
O11W O -0.2591(7) 0.6359(6) 0.8345(7) 0.076(4) Uani 1 1 d . . . . .
O12W O -0.6900(7) 0.1555(4) 0.8732(7) 0.070(4) Uani 1 1 d . . . . .
O13W O -0.5170(9) 0.1913(7) 0.9865(8) 0.096(5) Uani 1 1 d . . . . .
O14W O -0.5314(8) 0.1169(5) 0.8275(9) 0.093(5) Uani 1 1 d . . . . .
O15W O -0.1172(8) 0.5326(5) 0.8261(7) 0.077(4) Uani 1 1 d . . . . .
O16W O -0.5890(6) 0.2189(4) 0.5142(4) 0.042(3) Uani 1 1 d . . . . .
O17W O -0.6597(5) 0.1167(4) 0.5515(5) 0.044(3) Uani 1 1 d . . . . .
O18W O -0.4072(7) 0.6879(5) 0.7163(7) 0.071(4) Uani 1 1 d . . . . .
O19W O -0.3718(7) 0.7247(5) 0.8689(7) 0.066(4) Uani 1 1 d . . . . .
O20W O -0.5858(8) 0.4733(6) 0.4208(7) 0.082(4) Uiso 1 1 d . . . . .
K11 K -0.8113(5) 0.1565(3) 0.7549(5) 0.063(2) Uani 0.5 1 d . . P . .
K14 K -0.5796(5) 0.5041(3) 1.0676(4) 0.063(2) Uani 0.5 1 d . . P . .
O23W O -0.4565(7) 0.0831(5) 0.9398(6) 0.068(4) Uiso 1 1 d . . . . .
O24W O -0.6769(6) 0.5719(5) 0.4550(6) 0.056(3) Uiso 1 1 d . . . . .
O25W O -0.2910(8) 0.5529(7) 0.6760(8) 0.089(5) Uiso 1 1 d . . . . .
O26W O -0.8828(8) 0.3205(6) 0.4973(8) 0.088(5) Uiso 1 1 d . . . . .
O27W O -0.6963(9) 0.6002(7) 0.5882(8) 0.097(5) Uiso 1 1 d . . . . .
O28W O -0.8883(8) 0.5620(6) 0.5914(8) 0.088(5) Uiso 1 1 d . . . . .
O29W O -0.6988(8) 0.2163(7) 0.9801(8) 0.089(5) Uiso 1 1 d . . . . .
O30W O -0.5848(10) 0.1484(8) 1.0660(9) 0.113(6) Uiso 1 1 d . . . . .
O33W O -0.2853(12) 0.3183(9) 0.5478(11) 0.137(8) Uiso 1 1 d . . . . .
O34W O -0.4397(11) -0.0154(9) 0.9682(11) 0.131(7) Uiso 1 1 d . . . . .
O32W O -0.5066(12) 0.6296(9) 0.7715(11) 0.050(6) Uiso 0.5 1 d . . P . .
K13 K -0.1966(11) 0.4692(8) 0.6338(10) 0.075(5) Uiso 0.25 1 d . . P A 2
O31W O -0.4457(12) 0.1086(10) 0.7289(11) 0.056(6) Uiso 0.5 1 d . . P . .
O21W O -0.6608(13) 0.3132(10) 0.4012(12) 0.060(6) Uiso 0.5 1 d . . P . .
O22W O -0.2091(13) 0.2790(10) 0.8212(12) 0.064(7) Uiso 0.5 1 d . . P . .

loop_
_atom_site_aniso_label
_atom_site_aniso_U_11
_atom_site_aniso_U_22
_atom_site_aniso_U_33
_atom_site_aniso_U_23
_atom_site_aniso_U_13
_atom_site_aniso_U_12
W1 0.0242(3) 0.0210(3) 0.0491(3) -0.0024(2) 0.0274(2) -0.0009(2)
W2 0.0146(2) 0.0193(2) 0.0484(3) -0.0006(2) 0.0129(2) -0.00156(19)
W3 0.0141(2) 0.0187(2) 0.0414(3) 0.0020(2) 0.0094(2) 0.00303(19)
W4 0.0299(3) 0.0187(2) 0.0265(3) -0.00253(19) 0.0214(2) -0.0054(2)
W5 0.0155(2) 0.0194(2) 0.0259(3) -0.00419(19) 0.00401(19) -0.00142(19)
W6 0.0197(2) 0.0161(2) 0.0298(3) -0.00264(19) 0.0135(2) -0.00240(19)
W7 0.0153(2) 0.0201(2) 0.0191(2) -0.00076(18) 0.00164(18) 0.00188(18)
W8 0.0232(2) 0.0172(2) 0.0228(2) -0.00353(18) 0.0179(2) -0.00295(19)
W9 0.0143(2) 0.0161(2) 0.0196(2) -0.00050(18) 0.00867(18) 0.00107(18)
W10 0.0174(2) 0.0182(2) 0.0116(2) 0.00053(17) 0.00767(18) 0.00370(18)
W11 0.0281(3) 0.0236(2) 0.0140(2) 0.00161(18) 0.0149(2) 0.0053(2)
W12 0.0209(2) 0.0218(2) 0.0224(2) 0.00310(19) 0.0159(2) 0.00369(19)
W13 0.0247(2) 0.0189(2) 0.0189(2) 0.00013(18) 0.0156(2) 0.00545(19)
W14 0.0205(2) 0.0162(2) 0.0160(2) 0.00205(17) 0.01079(19) 0.00466(18)
W15 0.0211(2) 0.0213(2) 0.0112(2) -0.00266(17) 0.00677(18) 0.00184(19)
W16 0.0175(2) 0.0158(2) 0.0184(2) 0.00129(17) 0.01004(18) 0.00101(18)
W17 0.0156(2) 0.0191(2) 0.0162(2) 0.00148(18) 0.00728(18) 0.00225(18)
W18 0.0212(2) 0.0180(2) 0.0121(2) 0.00254(17) 0.00949(18) 0.00415(18)
W19 0.0201(2) 0.0153(2) 0.0184(2) -0.00321(17) 0.01100(19) 0.00036(18)
Er1 0.0160(2) 0.0178(2) 0.0121(2) 0.00024(19) 0.00652(19) 0.0016(2)
Er2 0.0158(2) 0.0172(2) 0.0153(2) -0.00326(19) 0.0060(2) 0.0001(2)
Er3 0.0146(2) 0.0205(3) 0.0117(2) -0.00228(19) 0.00712(19) 0.0007(2)
As1 0.0133(5) 0.0145(5) 0.0207(6) -0.0021(4) 0.0090(5) -0.0004(4)
As2 0.0156(5) 0.0141(5) 0.0118(5) 0.0005(4) 0.0080(4) 0.0020(4)
K1 0.059(2) 0.049(2) 0.070(3) 0.0044(19) 0.033(2) 0.0042(18)
K2 0.134(5) 0.089(4) 0.063(3) 0.019(3) 0.060(3) 0.063(3)
K3 0.077(3) 0.0417(19) 0.0361(18) 0.0079(15) 0.0147(18) -0.0030(18)
K4 0.051(2) 0.051(2) 0.057(2) -0.0201(18) 0.0203(18) -0.0100(18)
K5 0.129(4) 0.046(2) 0.089(3) -0.003(2) 0.076(3) -0.003(3)
K6 0.019(3) 0.035(3) 0.096(5) 0.010(3) 0.033(3) 0.002(2)
K7 0.042(4) 0.034(3) 0.040(3) -0.004(3) 0.015(3) -0.001(3)
K8 0.045(4) 0.060(4) 0.046(4) -0.027(3) 0.020(3) -0.013(3)
K9 0.058(4) 0.080(5) 0.045(4) 0.011(4) 0.025(3) 0.032(4)
K10 0.040(4) 0.063(4) 0.047(4) 0.006(3) 0.032(3) 0.000(3)
O1 0.038(6) 0.024(5) 0.072(7) -0.004(5) 0.040(5) -0.003(4)
O2 0.021(5) 0.025(5) 0.078(8) 0.005(5) 0.021(5) 0.000(4)
O3 0.022(5) 0.026(5) 0.061(7) 0.003(5) 0.012(5) 0.006(4)
O4 0.047(6) 0.031(5) 0.031(5) -0.006(4) 0.029(4) -0.011(4)
O5 0.035(5) 0.028(5) 0.031(5) -0.006(4) 0.007(4) -0.002(4)
O6 0.031(5) 0.021(4) 0.042(5) -0.002(4) 0.021(4) -0.005(4)
O7 0.028(5) 0.037(5) 0.012(4) 0.001(4) -0.002(4) 0.005(4)
O8 0.036(5) 0.030(5) 0.019(4) -0.004(4) 0.021(4) -0.006(4)
O9 0.018(4) 0.022(4) 0.018(4) 0.001(3) 0.006(3) -0.003(3)
O10 0.032(5) 0.025(5) 0.046(6) -0.003(4) 0.028(4) -0.006(4)
O11 0.017(4) 0.025(4) 0.030(5) -0.006(4) 0.012(4) 0.000(3)
O12 0.022(4) 0.022(4) 0.034(5) 0.000(4) 0.019(4) -0.004(4)
O13 0.026(5) 0.020(4) 0.033(5) 0.002(4) 0.015(4) -0.005(4)
O14 0.014(4) 0.022(5) 0.053(6) 0.000(4) 0.007(4) 0.002(4)
O15 0.017(4) 0.016(4) 0.026(4) 0.003(3) 0.010(3) 0.003(3)
O16 0.024(5) 0.021(4) 0.052(6) 0.007(4) 0.026(4) 0.000(4)
O17 0.022(5) 0.020(4) 0.055(6) -0.001(4) 0.020(4) -0.003(4)
O18 0.014(4) 0.019(4) 0.033(5) -0.004(3) 0.012(4) -0.002(3)
O19 0.019(4) 0.017(4) 0.025(4) -0.001(3) 0.016(3) -0.001(3)
O20 0.021(4) 0.020(4) 0.025(4) -0.005(3) 0.013(4) 0.001(3)
O21 0.016(4) 0.023(4) 0.037(5) -0.005(4) 0.005(4) -0.003(4)
O22 0.018(4) 0.021(4) 0.030(5) -0.002(4) 0.006(4) 0.003(3)
O23 0.035(5) 0.028(5) 0.030(5) -0.006(4) 0.026(4) -0.006(4)
O24 0.020(4) 0.027(5) 0.022(4) -0.002(4) 0.001(4) -0.002(4)
O25 0.016(4) 0.023(4) 0.049(6) -0.001(4) 0.021(4) -0.007(4)
O26 0.026(5) 0.021(4) 0.039(5) 0.000(4) 0.027(4) 0.000(4)
O27 0.017(4) 0.022(4) 0.022(4) -0.003(3) 0.007(3) 0.001(3)
O28 0.018(4) 0.020(4) 0.019(4) -0.003(3) 0.003(3) 0.000(3)
O29 0.021(4) 0.017(4) 0.033(5) 0.006(3) 0.014(4) 0.001(3)
O30 0.021(4) 0.023(4) 0.019(4) -0.001(3) 0.010(3) 0.005(3)
O31 0.022(4) 0.015(4) 0.026(4) -0.002(3) 0.016(4) 0.001(3)
O32 0.019(4) 0.023(4) 0.015(4) 0.000(3) 0.005(3) 0.006(3)
O33 0.015(4) 0.016(4) 0.017(4) -0.002(3) 0.009(3) -0.002(3)
O34 0.036(5) 0.025(5) 0.030(5) 0.003(4) 0.023(4) 0.006(4)
O35 0.028(5) 0.019(4) 0.037(5) 0.000(4) 0.016(4) -0.005(4)
O36 0.027(5) 0.033(5) 0.040(5) 0.007(4) 0.023(4) -0.001(4)
O37 0.039(5) 0.033(5) 0.022(4) 0.005(4) 0.020(4) 0.007(4)
O38 0.029(5) 0.014(4) 0.029(5) 0.006(3) 0.015(4) 0.010(3)
O39 0.014(4) 0.034(5) 0.026(5) 0.000(4) 0.004(4) 0.004(4)
O40 0.044(6) 0.026(5) 0.031(5) 0.003(4) 0.025(4) -0.001(4)
O41 0.025(4) 0.022(4) 0.021(4) -0.004(3) 0.009(4) 0.000(4)
O42 0.032(5) 0.030(5) 0.016(4) -0.002(4) 0.008(4) 0.005(4)
O43 0.028(5) 0.027(5) 0.022(4) 0.007(4) 0.014(4) 0.012(4)
O44 0.011(4) 0.023(4) 0.012(4) 0.001(3) 0.003(3) 0.005(3)
O45 0.035(5) 0.024(4) 0.019(4) 0.000(3) 0.021(4) 0.007(4)
O46 0.032(5) 0.022(4) 0.017(4) -0.002(3) 0.015(4) 0.004(4)
O47 0.035(5) 0.025(4) 0.010(4) -0.002(3) 0.012(4) 0.006(4)
O48 0.028(5) 0.023(4) 0.017(4) 0.004(3) 0.012(4) 0.004(4)
O49 0.020(4) 0.014(4) 0.023(4) -0.005(3) 0.010(3) 0.001(3)
O50 0.024(4) 0.012(4) 0.014(4) -0.001(3) 0.008(3) 0.002(3)
O51 0.019(4) 0.015(4) 0.013(4) 0.003(3) 0.004(3) -0.001(3)
O52 0.021(4) 0.019(4) 0.018(4) 0.001(3) 0.010(3) 0.001(3)
O53 0.025(4) 0.021(4) 0.017(4) -0.003(3) 0.011(3) 0.003(3)
O54 0.028(4) 0.018(4) 0.013(4) -0.001(3) 0.010(3) 0.002(3)
O55 0.027(4) 0.021(4) 0.013(4) 0.000(3) 0.010(3) 0.002(3)
O56 0.014(4) 0.023(4) 0.030(4) 0.000(3) 0.016(3) -0.001(3)
O57 0.024(4) 0.026(4) 0.015(4) -0.002(3) 0.008(3) 0.004(4)
O58 0.021(4) 0.017(4) 0.028(4) 0.007(3) 0.013(4) 0.005(3)
O59 0.016(4) 0.022(4) 0.022(4) 0.004(3) 0.007(3) 0.005(3)
O60 0.016(4) 0.020(4) 0.020(4) 0.005(3) 0.004(3) 0.006(3)
O61 0.021(4) 0.017(4) 0.020(4) 0.003(3) 0.012(3) 0.002(3)
O62 0.017(4) 0.017(4) 0.013(4) -0.002(3) 0.002(3) -0.001(3)
O63 0.019(4) 0.018(4) 0.017(4) -0.002(3) 0.007(3) 0.003(3)
O64 0.019(4) 0.019(4) 0.017(4) -0.003(3) 0.008(3) 0.000(3)
O65 0.026(4) 0.016(4) 0.020(4) 0.004(3) 0.012(4) 0.002(3)
O66 0.016(4) 0.016(4) 0.021(4) -0.002(3) 0.013(3) -0.002(3)
O67 0.016(4) 0.020(4) 0.024(4) 0.005(3) 0.009(3) 0.001(3)
O68 0.014(4) 0.025(4) 0.013(4) -0.002(3) 0.005(3) 0.002(3)
O69 0.025(4) 0.033(5) 0.011(4) -0.005(3) -0.002(3) 0.013(4)
O70 0.032(5) 0.022(4) 0.019(4) 0.002(3) 0.010(4) 0.013(4)
O71 0.033(5) 0.051(6) 0.025(5) 0.004(4) 0.009(4) 0.030(5)
O72 0.034(5) 0.040(6) 0.031(5) -0.020(4) 0.016(4) -0.012(4)
O73 0.045(6) 0.016(4) 0.031(5) 0.000(4) 0.010(4) 0.003(4)
C1 0.040(8) 0.039(8) 0.012(6) 0.002(5) 0.009(6) 0.026(6)
C2 0.038(8) 0.068(10) 0.024(7) -0.024(7) -0.002(6) 0.021(7)
C3 0.049(9) 0.055(10) 0.029(8) -0.009(7) -0.003(7) 0.025(8)
C4 0.028(7) 0.034(8) 0.023(7) -0.018(6) -0.010(6) 0.006(6)
O1W 0.017(4) 0.015(4) 0.013(4) -0.003(3) 0.005(3) -0.003(3)
O2W 0.033(5) 0.014(4) 0.028(5) 0.000(3) 0.013(4) 0.001(4)
O3W 0.029(5) 0.027(5) 0.013(4) 0.001(3) 0.006(4) 0.005(4)
O4W 0.022(4) 0.028(4) 0.018(4) -0.002(3) 0.010(3) -0.006(4)
O5W 0.036(5) 0.023(5) 0.056(6) -0.015(4) 0.029(5) -0.008(4)
O6W 0.032(5) 0.055(6) 0.022(5) -0.012(4) 0.012(4) -0.016(5)
O7W 0.022(5) 0.057(6) 0.012(4) -0.013(4) 0.001(4) 0.004(4)
O8W 0.016(4) 0.024(4) 0.010(4) -0.003(3) 0.003(3) -0.004(3)
O9W 0.028(5) 0.023(4) 0.021(4) -0.003(3) 0.017(4) -0.002(4)
O10W 0.044(7) 0.072(8) 0.056(7) 0.011(6) 0.015(6) -0.003(6)
O11W 0.054(8) 0.090(10) 0.076(9) -0.027(8) 0.017(7) -0.029(7)
O12W 0.084(10) 0.032(6) 0.087(10) -0.001(6) 0.024(8) 0.004(6)
O13W 0.096(12) 0.111(13) 0.082(11) 0.019(10) 0.033(10) 0.002(10)
O14W 0.082(10) 0.046(8) 0.143(15) -0.040(9) 0.035(10) -0.006(7)
O15W 0.099(11) 0.059(8) 0.078(10) -0.013(7) 0.038(9) -0.013(8)
O16W 0.068(7) 0.043(6) 0.027(5) 0.000(4) 0.030(5) 0.028(5)
O17W 0.022(5) 0.059(7) 0.047(6) -0.026(5) 0.007(4) -0.002(5)
O18W 0.065(8) 0.052(7) 0.085(10) -0.008(7) 0.018(7) 0.022(6)
O19W 0.065(8) 0.046(7) 0.083(9) 0.012(7) 0.024(7) 0.014(6)
K11 0.064(5) 0.044(4) 0.087(6) -0.003(4) 0.035(5) -0.001(4)
K14 0.072(5) 0.065(5) 0.063(5) -0.023(4) 0.037(4) -0.006(4)

loop_
_atom_type_symbol
_atom_type_description
_atom_type_scat_dispersion_real
_atom_type_scat_dispersion_imag
_atom_type_scat_source
C C 0.0033 0.0016 'International Tables Vol C Tables 4.2.6.8 and 6.1.1.4'
H H 0.0000 0.0000 'International Tables Vol C Tables 4.2.6.8 and 6.1.1.4'
As As 0.0499 2.0058 'International Tables Vol C Tables 4.2.6.8 and 6.1.1.4'
Er Er -0.2586 4.9576 'International Tables Vol C Tables 4.2.6.8 and 6.1.1.4'
K K 0.2009 0.2494 'International Tables Vol C Tables 4.2.6.8 and 6.1.1.4'
O O 0.0106 0.0060 'International Tables Vol C Tables 4.2.6.8 and 6.1.1.4'
W W -0.8490 6.8722 'International Tables Vol C Tables 4.2.6.8 and 6.1.1.4'

loop_
_geom_angle_atom_site_label_1
_geom_angle_atom_site_label_2
_geom_angle_atom_site_label_3
_geom_angle
_geom_angle_site_symmetry_1
_geom_angle_site_symmetry_3
_geom_angle_publ_flag
O1 W1 K5 85.0(3) . 2_356 ?
O1 W1 O10 100.7(4) . . ?
O1 W1 O16 100.9(4) . . ?
O1 W1 O17 101.5(4) . . ?
O1 W1 O19 171.2(4) . . ?
O1 W1 O26 99.7(4) . . ?
O10 W1 K5 139.2(3) . 2_356 ?
O10 W1 O16 158.0(4) . . ?
O10 W1 O17 89.7(4) . . ?
O10 W1 O19 73.8(3) . . ?
O10 W1 O26 93.2(4) . . ?
O16 W1 K5 46.9(3) . 2_356 ?
O16 W1 O19 85.1(3) . . ?
O17 W1 K5 129.0(3) . 2_356 ?
O17 W1 O16 82.5(4) . . ?
O17 W1 O19 85.5(3) . . ?
O19 W1 K5 94.7(2) . 2_356 ?
O26 W1 K5 46.3(3) . 2_356 ?
O26 W1 O16 86.7(4) . . ?
O26 W1 O17 157.7(4) . . ?
O26 W1 O19 74.1(3) . . ?
O2 W2 K12 53.7(4) . 1_455 ?
O2 W2 O14 100.1(4) . . ?
O2 W2 O17 100.6(5) . . ?
O2 W2 O18 172.3(4) . . ?
O2 W2 O21 100.2(5) . . ?
O2 W2 O25 100.8(4) . . ?
O14 W2 K12 46.5(4) . 1_455 ?
O14 W2 O18 84.9(3) . . ?
O17 W2 K12 95.6(4) . 1_455 ?
O17 W2 O14 83.3(4) . . ?
O17 W2 O18 85.7(3) . . ?
O18 W2 K12 130.5(3) . 1_455 ?
O21 W2 K12 90.7(4) . 1_455 ?
O21 W2 O14 85.7(4) . . ?
O21 W2 O17 157.9(4) . . ?
O21 W2 O18 74.2(3) . . ?
O25 W2 K12 154.4(4) . 1_455 ?
O25 W2 O14 159.0(3) . . ?
O25 W2 O17 91.0(4) . . ?
O25 W2 O18 74.5(3) . . ?
O25 W2 O21 92.5(4) . . ?
K5 W3 K13 110.2(3) 2_356 1_455 ?
K12 W3 K5 121.7(3) 1_455 2_356 ?
K12 W3 K13 14.8(4) 1_455 1_455 ?
O3 W3 K5 85.2(3) . 2_356 ?
O3 W3 K12 49.0(4) . 1_455 ?
O3 W3 O14 102.2(4) . . ?
O3 W3 O15 168.9(4) . . ?
O3 W3 O16 102.0(4) . . ?
O3 W3 O22 98.8(4) . . ?
O3 W3 O29 98.9(4) . . ?
O3 W3 K13 34.3(4) . 1_455 ?
O14 W3 K5 135.3(3) . 2_356 ?
O14 W3 K12 53.5(4) . 1_455 ?
O14 W3 O15 85.9(3) . . ?
O14 W3 O16 88.6(4) . . ?
O14 W3 O22 90.1(4) . . ?
O14 W3 O29 158.8(3) . . ?
O14 W3 K13 68.0(4) . 1_455 ?
O15 W3 K5 94.4(2) . 2_356 ?
O15 W3 K12 137.7(3) . 1_455 ?
O15 W3 K13 152.5(3) . 1_455 ?
O16 W3 K5 47.0(3) . 2_356 ?
O16 W3 K12 102.6(4) . 1_455 ?
O16 W3 O15 85.6(3) . . ?
O16 W3 O22 159.0(3) . . ?
O16 W3 O29 88.4(4) . . ?
O16 W3 K13 101.8(4) . 1_455 ?
O22 W3 K5 132.9(3) . 2_356 ?
O22 W3 K12 93.3(4) . 1_455 ?
O22 W3 O15 73.4(3) . . ?
O22 W3 O29 85.3(4) . . ?
O22 W3 K13 97.1(4) . 1_455 ?
O29 W3 K5 47.9(3) . 2_356 ?
O29 W3 K12 147.4(4) . 1_455 ?
O29 W3 O15 72.9(3) . . ?
O29 W3 K13 133.1(4) . 1_455 ?
O4 W4 K2 50.4(3) . 4_566 ?
O4 W4 O10 95.1(4) . . ?
O4 W4 O12 98.9(4) . . ?
O4 W4 O13 104.6(4) . . ?
O4 W4 O19 165.1(4) . . ?
O4 W4 O23 98.9(4) . . ?
O10 W4 K2 84.6(3) . 4_566 ?
O10 W4 O19 71.0(3) . . ?
O12 W4 K2 48.8(3) . 4_566 ?
O12 W4 O10 83.6(3) . . ?
O12 W4 O19 85.4(3) . . ?
O12 W4 O23 157.6(4) . . ?
O13 W4 K2 109.6(3) . 4_566 ?
O13 W4 O10 160.1(4) . . ?
O13 W4 O12 95.3(4) . . ?
O13 W4 O19 89.1(3) . . ?
O13 W4 O23 93.3(4) . . ?
O19 W4 K2 130.7(2) . 4_566 ?
O23 W4 K2 144.7(3) . 4_566 ?
O23 W4 O10 81.3(3) . . ?
O23 W4 O19 74.1(3) . . ?
O5 W5 O11 98.9(4) . . ?
O5 W5 O18 168.6(4) . . ?
O5 W5 O21 98.6(4) . . ?
O5 W5 O24 100.5(4) . . ?
O5 W5 O27 105.1(4) . . ?
O5 W5 K11 78.9(3) . . ?
O11 W5 O18 74.1(3) . . ?
O11 W5 O21 84.4(3) . . ?
O11 W5 O24 158.7(4) . . ?
O11 W5 K11 47.7(3) . . ?
O18 W5 K11 101.9(2) . . ?
O21 W5 O18 72.0(3) . . ?
O21 W5 K11 129.9(3) . . ?
O24 W5 O18 85.3(3) . . ?
O24 W5 O21 84.0(4) . . ?
O24 W5 K11 146.1(3) . . ?
O27 W5 O11 94.8(4) . . ?
O27 W5 O18 84.7(3) . . ?
O27 W5 O21 156.1(3) . . ?
O27 W5 O24 88.7(4) . . ?
O27 W5 K11 59.5(3) . . ?
K2 W6 K11 129.55(17) 4_566 . ?
O6 W6 K2 54.2(3) . 4_566 ?
O6 W6 O11 98.8(4) . . ?
O6 W6 O12 99.9(4) . . ?
O6 W6 O18 164.5(3) . . ?
O6 W6 O20 105.2(4) . . ?
O6 W6 O25 93.5(4) . . ?
O6 W6 K11 82.5(3) . . ?
O11 W6 K2 149.0(3) . 4_566 ?
O11 W6 O18 74.2(3) . . ?
O11 W6 O25 82.3(3) . . ?
O11 W6 K11 46.8(3) . . ?
O12 W6 K2 45.8(3) . 4_566 ?
O12 W6 O11 157.2(3) . . ?
O12 W6 O18 84.5(3) . . ?
O12 W6 O25 83.6(3) . . ?
O12 W6 K11 149.4(3) . . ?
O18 W6 K2 127.5(2) . 4_566 ?
O18 W6 K11 101.4(2) . . ?
O20 W6 K2 108.6(3) . 4_566 ?
O20 W6 O11 91.9(3) . . ?
O20 W6 O12 95.8(3) . . ?
O20 W6 O18 89.0(3) . . ?
O20 W6 O25 161.1(4) . . ?
O20 W6 K11 54.8(3) . . ?
O25 W6 K2 84.6(3) . 4_566 ?
O25 W6 O18 72.1(3) . . ?
O25 W6 K11 126.9(3) . . ?
O7 W7 Er1 93.4(3) . . ?
O7 W7 O15 166.0(4) . . ?
O7 W7 O22 96.1(4) . . ?
O7 W7 O24 103.3(4) . . ?
O7 W7 O28 98.2(4) . . ?
O7 W7 O32 102.4(4) . . ?
O15 W7 Er1 88.14(19) . . ?
O22 W7 Er1 133.1(2) . . ?
O22 W7 O15 73.0(3) . . ?
O22 W7 O28 86.1(3) . . ?
O24 W7 Er1 132.0(2) . . ?
O24 W7 O15 85.8(3) . . ?
O24 W7 O22 89.9(4) . . ?
O24 W7 O28 158.5(4) . . ?
O28 W7 Er1 47.1(2) . . ?
O28 W7 O15 72.8(3) . . ?
O32 W7 Er1 39.4(3) . . ?
O32 W7 O15 87.6(3) . . ?
O32 W7 O22 160.2(3) . . ?
O32 W7 O24 92.7(4) . . ?
O32 W7 O28 84.3(3) . . ?
K5 W8 K10 62.52(12) 2_356 2_356 ?
K8 W8 K5 104.11(14) 3_467 2_356 ?
K8 W8 K10 41.58(16) 3_467 2_356 ?
O8 W8 K5 83.8(3) . 2_356 ?
O8 W8 K8 58.2(3) . 3_467 ?
O8 W8 K10 56.2(3) . 2_356 ?
O8 W8 O19 166.4(3) . . ?
O8 W8 O23 97.6(4) . . ?
O8 W8 O26 96.1(4) . . ?
O8 W8 O30 104.5(4) . . ?
O8 W8 O31 102.0(4) . . ?
O19 W8 K5 93.2(2) . 2_356 ?
O19 W8 K8 110.2(2) . 3_467 ?
O19 W8 K10 110.6(2) . 2_356 ?
O23 W8 K5 129.5(3) . 2_356 ?
O23 W8 K8 43.1(3) . 3_467 ?
O23 W8 K10 76.5(3) . 2_356 ?
O23 W8 O19 74.1(3) . . ?
O23 W8 O26 84.7(4) . . ?
O23 W8 O31 158.1(3) . . ?
O26 W8 K5 45.2(2) . 2_356 ?
O26 W8 K8 74.3(3) . 3_467 ?
O26 W8 K10 43.1(3) . 2_356 ?
O26 W8 O19 72.7(3) . . ?
O30 W8 K5 133.4(3) . 2_356 ?
O30 W8 K8 119.4(3) . 3_467 ?
O30 W8 K10 156.8(3) . 2_356 ?
O30 W8 O19 87.3(3) . . ?
O30 W8 O23 95.4(4) . . ?
O30 W8 O26 159.2(4) . . ?
O30 W8 O31 89.0(3) . . ?
O31 W8 K5 44.8(2) . 2_356 ?
O31 W8 K8 147.5(3) . 3_467 ?
O31 W8 K10 106.7(2) . 2_356 ?
O31 W8 O19 84.8(3) . . ?
O31 W8 O26 83.7(3) . . ?
Er1 W9 K5 176.36(8) . 2_356 ?
O9 W9 Er1 93.2(3) . . ?
O9 W9 K5 83.7(3) . 2_356 ?
O9 W9 O15 166.6(3) . . ?
O9 W9 O28 98.0(4) . . ?
O9 W9 O29 97.1(3) . . ?
O9 W9 O31 103.0(4) . . ?
O9 W9 O33 102.5(3) . . ?
O15 W9 Er1 88.0(2) . . ?
O15 W9 K5 95.5(2) . 2_356 ?
O28 W9 Er1 46.8(2) . . ?
O28 W9 K5 135.4(2) . 2_356 ?
O28 W9 O15 73.2(3) . . ?
O29 W9 Er1 133.5(3) . . ?
O29 W9 K5 49.2(3) . 2_356 ?
O29 W9 O15 72.7(3) . . ?
O29 W9 O28 86.7(3) . . ?
O31 W9 Er1 131.3(2) . . ?
O31 W9 K5 48.1(2) . 2_356 ?
O31 W9 O15 86.0(3) . . ?
O31 W9 O28 159.0(3) . . ?
O31 W9 O29 90.1(3) . . ?
O33 W9 Er1 38.8(2) . . ?
O33 W9 K5 140.0(2) . 2_356 ?
O33 W9 O15 86.8(3) . . ?
O33 W9 O28 83.4(3) . . ?
O33 W9 O29 159.1(3) . . ?
O33 W9 O31 92.6(3) . . ?
K1 W10 K14 157.49(15) . 3_467 ?
O40 W10 K1 45.8(3) . . ?
O40 W10 O52 95.7(4) . . ?
O40 W10 O65 170.2(4) . . ?
O40 W10 O68 102.1(4) . . ?
O40 W10 O69 97.4(4) . . ?
O40 W10 O70 91.5(4) . . ?
O40 W10 K14 136.9(3) . 3_467 ?
O52 W10 K1 52.4(3) . . ?
O52 W10 O65 80.3(3) . . ?
O52 W10 O69 156.6(4) . . ?
O52 W10 O70 84.5(3) . . ?
O52 W10 K14 125.9(3) . 3_467 ?
O65 W10 K1 132.2(2) . . ?
O65 W10 K14 49.8(2) . 3_467 ?
O68 W10 K1 97.6(3) . . ?
O68 W10 O52 104.8(3) . . ?
O68 W10 O65 87.5(3) . . ?
O68 W10 O69 91.3(3) . . ?
O68 W10 O70 162.5(3) . . ?
O68 W10 K14 60.2(3) . 3_467 ?
O69 W10 K1 143.2(3) . . ?
O69 W10 O65 83.7(3) . . ?
O69 W10 O70 75.9(3) . . ?
O69 W10 K14 49.0(3) . 3_467 ?
O70 W10 K1 99.9(2) . . ?
O70 W10 O65 79.3(3) . . ?
O70 W10 K14 102.3(3) . 3_467 ?
O37 W11 K2 47.7(3) . . ?
O37 W11 O46 98.2(4) . . ?
O37 W11 O47 102.2(4) . . ?
O37 W11 O48 100.8(4) . . ?
O37 W11 O51 174.1(3) . . ?
O37 W11 O55 101.4(4) . . ?
O46 W11 K2 51.0(2) . . ?
O46 W11 O51 86.3(3) . . ?
O47 W11 K2 102.6(3) . . ?
O47 W11 O46 86.7(3) . . ?
O47 W11 O48 155.8(3) . . ?
O47 W11 O51 74.1(3) . . ?
O47 W11 O55 93.5(3) . . ?
O48 W11 K2 87.3(3) . . ?
O48 W11 O46 82.4(3) . . ?
O48 W11 O51 83.5(3) . . ?
O51 W11 K2 137.20(19) . . ?
O55 W11 K2 147.3(3) . . ?
O55 W11 O46 159.8(3) . . ?
O55 W11 O48 89.4(3) . . ?
O55 W11 O51 74.4(3) . . ?
O36 W12 K6 49.2(3) . 2_446 ?
O36 W12 O44 171.9(4) . . ?
O36 W12 O48 100.3(4) . . ?
O36 W12 O56 99.3(4) . . ?
O36 W12 O58 99.5(4) . . ?
O36 W12 O67 102.7(4) . . ?
O44 W12 K6 134.3(2) . 2_446 ?
O48 W12 K6 97.3(3) . 2_446 ?
O48 W12 O44 86.8(3) . . ?
O48 W12 O58 83.7(3) . . ?
O56 W12 K6 90.6(3) . 2_446 ?
O56 W12 O44 74.1(3) . . ?
O56 W12 O48 159.3(3) . . ?
O56 W12 O58 86.7(3) . . ?
O58 W12 K6 50.6(3) . 2_446 ?
O58 W12 O44 85.2(3) . . ?
O67 W12 K6 151.7(3) . 2_446 ?
O67 W12 O44 73.0(3) . . ?
O67 W12 O48 90.6(3) . . ?
O67 W12 O56 91.4(3) . . ?
O67 W12 O58 157.8(3) . . ?
K2 W13 K6 62.94(16) . 2_446 ?
O34 W13 K2 53.1(3) . . ?
O34 W13 K6 50.0(3) . 2_446 ?
O34 W13 O45 96.5(4) . . ?
O34 W13 O46 100.6(4) . . ?
O34 W13 O50 168.4(3) . . ?
O34 W13 O53 101.1(4) . . ?
O34 W13 O58 101.3(4) . . ?
O45 W13 K2 148.0(2) . . ?
O45 W13 K6 90.6(3) . 2_446 ?
O45 W13 O50 73.1(3) . . ?
O46 W13 K2 48.3(3) . . ?
O46 W13 K6 98.7(3) . 2_446 ?
O46 W13 O45 162.8(3) . . ?
O46 W13 O50 90.1(3) . . ?
O46 W13 O53 93.1(4) . . ?
O46 W13 O58 88.5(3) . . ?
O50 W13 K2 138.07(19) . . ?
O50 W13 K6 133.1(2) . 2_446 ?
O53 W13 K2 108.1(3) . . ?
O53 W13 K6 150.3(3) . 2_446 ?
O53 W13 O45 85.6(3) . . ?
O53 W13 O50 73.7(3) . . ?
O53 W13 O58 156.8(3) . . ?
O58 W13 K2 90.2(3) . . ?
O58 W13 K6 51.3(3) . 2_446 ?
O58 W13 O45 86.1(3) . . ?
O58 W13 O50 83.2(3) . . ?
K4 W14 K1 118.83(9) 4_666 . ?
O38 W14 K1 84.0(3) . . ?
O38 W14 K4 48.7(3) . 4_666 ?
O38 W14 O45 100.1(4) . . ?
O38 W14 O50 171.4(3) . . ?
O38 W14 O52 102.8(4) . . ?
O38 W14 O59 100.6(4) . . ?
O38 W14 O66 99.8(4) . . ?
O45 W14 K1 130.8(3) . . ?
O45 W14 K4 98.1(3) . 4_666 ?
O45 W14 O50 75.1(3) . . ?
O45 W14 O52 157.0(3) . . ?
O45 W14 O66 88.7(3) . . ?
O50 W14 K1 93.7(2) . . ?
O50 W14 K4 138.3(2) . 4_666 ?
O52 W14 K1 50.5(2) . . ?
O52 W14 K4 98.7(2) . 4_666 ?
O52 W14 O50 81.9(3) . . ?
O59 W14 K1 136.3(3) . . ?
O59 W14 K4 51.9(2) . 4_666 ?
O59 W14 O45 91.6(4) . . ?
O59 W14 O50 86.8(3) . . ?
O59 W14 O52 86.6(3) . . ?
O59 W14 O66 159.2(3) . . ?
O66 W14 K1 42.9(2) . . ?
O66 W14 K4 148.4(2) . 4_666 ?
O66 W14 O50 73.2(3) . . ?
O66 W14 O52 85.1(3) . . ?
O42 W15 K4 34.4(3) . . ?
O42 W15 O47 93.4(4) . . ?
O42 W15 O51 164.2(4) . . ?
O42 W15 O54 98.1(4) . . ?
O42 W15 O57 101.0(4) . . ?
O42 W15 O63 105.7(4) . . ?
O47 W15 K4 73.8(2) . . ?
O47 W15 O51 72.0(3) . . ?
O51 W15 K4 139.4(2) . . ?
O54 W15 K4 121.0(2) . . ?
O54 W15 O47 81.0(3) . . ?
O54 W15 O51 74.1(3) . . ?
O57 W15 K4 71.4(2) . . ?
O57 W15 O47 84.5(3) . . ?
O57 W15 O51 84.1(3) . . ?
O57 W15 O54 156.7(3) . . ?
O63 W15 K4 124.6(3) . . ?
O63 W15 O47 160.6(3) . . ?
O63 W15 O51 88.6(3) . . ?
O63 W15 O54 92.7(3) . . ?
O63 W15 O57 95.0(3) . . ?
K3 W16 K7 58.47(11) 3_466 . ?
K3 W16 K8 110.74(13) 3_466 . ?
K3 W16 K14 118.11(14) 3_466 3_467 ?
K7 W16 K8 61.79(15) . . ?
K7 W16 K14 71.35(16) . 3_467 ?
K8 W16 K14 68.07(17) . 3_467 ?
O35 W16 K3 48.6(3) . 3_466 ?
O35 W16 K7 21.8(3) . . ?
O35 W16 K8 62.9(3) . . ?
O35 W16 O44 165.2(4) . . ?
O35 W16 O49 99.1(4) . . ?
O35 W16 O60 105.5(4) . . ?
O35 W16 O61 99.1(4) . . ?
O35 W16 O67 94.2(4) . . ?
O35 W16 K14 92.1(3) . 3_467 ?
O44 W16 K3 135.01(18) . 3_466 ?
O44 W16 K7 166.1(2) . . ?
O44 W16 K8 108.8(2) . . ?
O44 W16 K14 95.9(2) . 3_467 ?
O49 W16 K3 147.5(2) . 3_466 ?
O49 W16 K7 93.0(2) . . ?
O49 W16 K8 36.7(3) . . ?
O49 W16 O44 75.0(3) . . ?
O49 W16 O67 82.2(3) . . ?
O49 W16 K14 57.8(3) . 3_467 ?
O60 W16 K3 98.8(2) . 3_466 ?
O60 W16 K7 85.1(3) . . ?
O60 W16 K8 107.9(3) . . ?
O60 W16 O44 88.6(3) . . ?
O60 W16 O49 93.4(3) . . ?
O60 W16 O61 93.1(3) . . ?
O60 W16 O67 160.3(3) . . ?
O60 W16 K14 40.2(3) . 3_467 ?
O61 W16 K3 51.0(2) . 3_466 ?
O61 W16 K7 108.2(2) . . ?
O61 W16 K8 155.0(3) . . ?
O61 W16 O44 84.4(3) . . ?
O61 W16 O49 158.2(3) . . ?
O61 W16 O67 84.7(3) . . ?
O61 W16 K14 133.1(3) . 3_467 ?
O67 W16 K3 95.0(2) . 3_466 ?
O67 W16 K7 114.2(2) . . ?
O67 W16 K8 79.9(2) . . ?
O67 W16 O44 71.7(3) . . ?
O67 W16 K14 139.9(2) . 3_467 ?
K4 W17 K8 117.75(13) 4_666 . ?
K4 W17 K14 118.91(15) 4_666 3_467 ?
K8 W17 K14 67.58(16) . 3_467 ?
O39 W17 K4 50.4(3) . 4_666 ?
O39 W17 K8 68.1(3) . . ?
O39 W17 O44 168.1(4) . . ?
O39 W17 O49 102.3(4) . . ?
O39 W17 O56 96.4(4) . . ?
O39 W17 O59 99.3(4) . . ?
O39 W17 O65 104.4(4) . . ?
O39 W17 K14 92.9(3) . 3_467 ?
O44 W17 K4 132.73(19) . 4_666 ?
O44 W17 K8 105.5(2) . . ?
O44 W17 K14 93.8(2) . 3_467 ?
O49 W17 K4 152.6(2) . 4_666 ?
O49 W17 K8 34.9(3) . . ?
O49 W17 O44 73.3(3) . . ?
O49 W17 O56 85.9(3) . . ?
O49 W17 O59 156.5(3) . . ?
O49 W17 K14 57.2(3) . 3_467 ?
O56 W17 K4 93.9(2) . 4_666 ?
O56 W17 K8 83.0(2) . . ?
O56 W17 O44 72.4(3) . . ?
O56 W17 K14 143.1(3) . 3_467 ?
O59 W17 K4 49.3(2) . 4_666 ?
O59 W17 K8 159.8(3) . . ?
O59 W17 O44 83.7(3) . . ?
O59 W17 O56 82.7(3) . . ?
O59 W17 K14 130.7(3) . 3_467 ?
O65 W17 K4 94.5(2) . 4_666 ?
O65 W17 K8 110.4(3) . . ?
O65 W17 O44 87.2(3) . . ?
O65 W17 O49 95.6(3) . . ?
O65 W17 O56 158.3(3) . . ?
O65 W17 O59 87.7(3) . . ?
O65 W17 K14 43.1(3) . 3_467 ?
O43 W18 K3 47.6(3) . 3_466 ?
O43 W18 O51 167.4(3) . . ?
O43 W18 O54 99.0(4) . . ?
O43 W18 O55 94.4(4) . . ?
O43 W18 O61 99.8(4) . . ?
O43 W18 O64 104.7(4) . . ?
O51 W18 K3 136.50(19) . 3_466 ?
O54 W18 K3 146.3(2) . 3_466 ?
O54 W18 O51 74.9(3) . . ?
O54 W18 O55 81.4(3) . . ?
O55 W18 K3 95.0(2) . 3_466 ?
O55 W18 O51 73.9(3) . . ?
O61 W18 K3 52.5(2) . 3_466 ?
O61 W18 O51 84.5(3) . . ?
O61 W18 O54 158.4(3) . . ?
O61 W18 O55 86.8(3) . . ?
O64 W18 K3 102.8(2) . 3_466 ?
O64 W18 O51 86.4(3) . . ?
O64 W18 O54 88.8(3) . . ?
O64 W18 O55 159.7(3) . . ?
O64 W18 O61 96.4(3) . . ?
K1 W19 K5 91.01(9) . . ?
O41 W19 K1 81.5(3) . . ?
O41 W19 K5 31.7(3) . . ?
O41 W19 O50 165.2(3) . . ?
O41 W19 O53 95.9(4) . . ?
O41 W19 O57 101.8(4) . . ?
O41 W19 O62 103.4(4) . . ?
O41 W19 O66 97.7(3) . . ?
O50 W19 K1 101.1(2) . . ?
O50 W19 K5 133.5(2) . . ?
O53 W19 K1 133.0(2) . . ?
O53 W19 K5 67.7(2) . . ?
O53 W19 O50 71.6(3) . . ?
O57 W19 K1 142.3(2) . . ?
O57 W19 K5 111.6(2) . . ?
O57 W19 O50 85.2(3) . . ?
O57 W19 O53 84.4(3) . . ?
O57 W19 O66 158.5(3) . . ?
O62 W19 K1 52.5(2) . . ?
O62 W19 K5 131.0(3) . . ?
O62 W19 O50 89.4(3) . . ?
O62 W19 O53 160.7(3) . . ?
O62 W19 O57 90.9(3) . . ?
O62 W19 O66 93.2(3) . . ?
O66 W19 K1 49.8(2) . . ?
O66 W19 K5 81.1(2) . . ?
O66 W19 O50 73.8(3) . . ?
O66 W19 O53 84.8(3) . . ?
W7 Er1 W9 59.453(14) . . ?
W7 Er1 Er2 69.557(15) . . ?
W9 Er1 Er2 106.621(18) . . ?
O28 Er1 W7 34.80(17) . . ?
O28 Er1 W9 34.21(17) . . ?
O28 Er1 Er2 102.19(18) . . ?
O28 Er1 O63 124.6(2) . . ?
O32 Er1 W7 29.87(18) . . ?
O32 Er1 W9 78.04(19) . . ?
O32 Er1 Er2 39.71(18) . . ?
O32 Er1 O28 63.2(3) . . ?
O32 Er1 O63 69.6(3) . . ?
O32 Er1 O2W 134.1(3) . . ?
O32 Er1 O3W 82.9(3) . . ?
O32 Er1 O8W 137.2(3) . . ?
O33 Er1 W7 77.68(18) . . ?
O33 Er1 W9 29.91(18) . . ?
O33 Er1 Er2 94.29(18) . . ?
O33 Er1 O28 62.6(3) . . ?
O33 Er1 O32 82.9(3) . . ?
O33 Er1 O63 137.7(3) . . ?
O33 Er1 O2W 84.7(3) . . ?
O33 Er1 O3W 136.1(3) . . ?
O33 Er1 O8W 67.4(3) . . ?
O63 Er1 W7 91.69(17) . . ?
O63 Er1 W9 147.53(18) . . ?
O63 Er1 Er2 44.34(18) . . ?
O64 Er1 W7 145.54(18) . . ?
O64 Er1 W9 141.25(19) . . ?
O64 Er1 Er2 110.74(19) . . ?
O64 Er1 O28 139.1(3) . . ?
O64 Er1 O32 139.5(3) . . ?
O64 Er1 O33 134.9(3) . . ?
O64 Er1 O63 71.1(3) . . ?
O64 Er1 O1W 102.8(3) . . ?
O64 Er1 O2W 73.9(3) . . ?
O64 Er1 O3W 76.7(3) . . ?
O64 Er1 O8W 68.8(3) . . ?
O1W Er1 W7 98.40(18) . . ?
O1W Er1 W9 98.14(19) . . ?
O1W Er1 Er2 41.63(17) . . ?
O1W Er1 O28 117.9(3) . . ?
O1W Er1 O32 72.1(3) . . ?
O1W Er1 O33 71.5(3) . . ?
O1W Er1 O63 69.7(2) . . ?
O1W Er1 O2W 142.7(3) . . ?
O1W Er1 O3W 140.5(3) . . ?
O1W Er1 O8W 69.7(2) . . ?
O2W Er1 W7 104.2(2) . . ?
O2W Er1 W9 69.7(2) . . ?
O2W Er1 Er2 173.7(2) . . ?
O2W Er1 O28 71.9(3) . . ?
O2W Er1 O63 137.4(3) . . ?
O2W Er1 O3W 76.0(3) . . ?
O2W Er1 O8W 74.9(3) . . ?
O3W Er1 W7 69.6(2) . . ?
O3W Er1 W9 106.3(2) . . ?
O3W Er1 Er2 100.7(2) . . ?
O3W Er1 O28 73.9(3) . . ?
O3W Er1 O63 73.1(3) . . ?
O3W Er1 O8W 139.7(3) . . ?
O8W Er1 W7 145.05(18) . . ?
O8W Er1 W9 88.96(18) . . ?
O8W Er1 Er2 110.49(18) . . ?
O8W Er1 O28 121.2(2) . . ?
O8W Er1 O63 112.8(2) . . ?
Er1 Er2 K1 123.33(6) . . ?
Er1 Er2 K11 157.14(11) . . ?
K1 Er2 K11 65.51(13) . . ?
O27 Er2 Er1 114.3(2) . . ?
O27 Er2 K1 103.0(2) . . ?
O27 Er2 O32 75.7(3) . . ?
O27 Er2 O62 143.7(3) . . ?
O27 Er2 O63 140.4(3) . . ?
O27 Er2 O1W 120.2(3) . . ?
O27 Er2 O4W 74.2(3) . . ?
O27 Er2 O5W 73.6(3) . . ?
O27 Er2 O6W 79.4(3) . . ?
O27 Er2 K11 44.6(2) . . ?
O32 Er2 Er1 40.8(2) . . ?
O32 Er2 K1 150.8(2) . . ?
O32 Er2 O62 140.5(3) . . ?
O32 Er2 O63 72.6(3) . . ?
O32 Er2 O1W 72.1(3) . . ?
O32 Er2 O4W 115.1(3) . . ?
O32 Er2 O5W 144.5(3) . . ?
O32 Er2 O6W 84.5(3) . . ?
O32 Er2 K11 120.3(2) . . ?
O62 Er2 Er1 100.60(19) . . ?
O62 Er2 K1 45.8(2) . . ?
O62 Er2 O63 71.9(3) . . ?
O62 Er2 O1W 80.3(3) . . ?
O62 Er2 O4W 83.7(3) . . ?
O62 Er2 O5W 72.5(3) . . ?
O62 Er2 O6W 102.4(3) . . ?
O62 Er2 K11 99.3(2) . . ?
O63 Er2 Er1 47.15(17) . . ?
O63 Er2 K1 116.18(18) . . ?
O63 Er2 K11 152.8(2) . . ?
O1W Er2 Er1 40.48(17) . . ?
O1W Er2 K1 84.31(18) . . ?
O1W Er2 O63 71.1(3) . . ?
O1W Er2 O5W 140.3(3) . . ?
O1W Er2 K11 134.1(2) . . ?
O4W Er2 Er1 112.7(2) . . ?
O4W Er2 K1 40.0(2) . . ?
O4W Er2 O63 141.6(3) . . ?
O4W Er2 O1W 76.0(3) . . ?
O4W Er2 O5W 72.8(3) . . ?
O4W Er2 K11 58.5(2) . . ?
O5W Er2 Er1 171.0(2) . . ?
O5W Er2 K1 56.0(2) . . ?
O5W Er2 O63 124.1(3) . . ?
O5W Er2 K11 31.7(3) . . ?
O6W Er2 Er1 103.9(3) . . ?
O6W Er2 K1 124.3(3) . . ?
O6W Er2 O63 74.6(3) . . ?
O6W Er2 O1W 142.8(3) . . ?
O6W Er2 O4W 141.2(3) . . ?
O6W Er2 O5W 72.7(4) . . ?
O6W Er2 K11 82.6(3) . . ?
Er1 Er3 K14 104.45(12) . 3_467 ?
Er1 Er3 K14 150.67(12) . . ?
O30 Er3 Er1 115.55(19) . . ?
O30 Er3 O33 77.7(3) . . ?
O30 Er3 O68 141.9(3) . . ?
O30 Er3 O72 78.9(3) . 3_467 ?
O30 Er3 O1W 119.8(3) . . ?
O30 Er3 O7W 83.6(3) . . ?
O30 Er3 O8W 140.4(3) . . ?
O30 Er3 O9W 71.3(3) . . ?
O30 Er3 K14 130.7(2) . 3_467 ?
O30 Er3 K14 56.8(2) . . ?
O33 Er3 Er1 39.82(19) . . ?
O33 Er3 O68 135.0(3) . . ?
O33 Er3 O72 81.0(3) . 3_467 ?
O33 Er3 O1W 69.9(3) . . ?
O33 Er3 O7W 149.9(3) . . ?
O33 Er3 O8W 69.9(3) . . ?
O33 Er3 O9W 115.7(3) . . ?
O33 Er3 K14 117.3(2) . . ?
O33 Er3 K14 126.8(2) . 3_467 ?
O68 Er3 Er1 95.26(18) . . ?
O68 Er3 O72 119.2(3) . 3_467 ?
O68 Er3 O1W 70.1(2) . . ?
O68 Er3 O7W 72.4(3) . . ?
O68 Er3 O8W 77.4(3) . . ?
O68 Er3 O9W 75.5(3) . . ?
O68 Er3 K14 52.6(2) . 3_467 ?
O68 Er3 K14 105.7(2) . . ?
O72 Er3 Er1 99.8(2) 3_467 . ?
O72 Er3 O1W 139.3(3) 3_467 . ?
O72 Er3 O7W 72.4(3) 3_467 . ?
O72 Er3 O8W 74.2(3) 3_467 . ?
O72 Er3 O9W 140.7(3) 3_467 . ?
O72 Er3 K14 66.6(3) 3_467 3_467 ?
O72 Er3 K14 52.1(3) 3_467 . ?
O1W Er3 Er1 40.12(17) . . ?
O1W Er3 K14 168.6(2) . . ?
O1W Er3 K14 109.3(2) . 3_467 ?
O7W Er3 Er1 158.1(2) . . ?
O7W Er3 O1W 140.3(3) . . ?
O7W Er3 O8W 114.3(3) . . ?
O7W Er3 K14 53.7(3) . 3_467 ?
O7W Er3 K14 33.4(2) . . ?
O8W Er3 Er1 44.21(17) . . ?
O8W Er3 O1W 69.5(3) . . ?
O8W Er3 K14 61.4(2) . 3_467 ?
O8W Er3 K14 120.6(2) . . ?
O9W Er3 Er1 115.76(19) . . ?
O9W Er3 O1W 79.1(3) . . ?
O9W Er3 O7W 79.3(3) . . ?
O9W Er3 O8W 143.9(3) . . ?
O9W Er3 K14 116.1(2) . 3_467 ?
O9W Er3 K14 89.6(2) . . ?
K14 Er3 K14 74.20(18) 3_467 . ?
O15 As1 O18 98.1(4) . . ?
O15 As1 O19 97.9(4) . . ?
O18 As1 O19 97.0(4) . . ?
O44 As2 O50 96.6(3) . . ?
O44 As2 O51 98.3(3) . . ?
O51 As2 O50 97.0(3) . . ?
W10 K1 W14 55.03(6) . . ?
W10 K1 Er2 87.75(8) . . ?
W14 K1 Er2 96.99(9) . . ?
W19 K1 W10 87.79(9) . . ?
W19 K1 W14 51.17(5) . . ?
W19 K1 Er2 57.73(6) . . ?
O40 K1 W10 24.62(17) . . ?
O40 K1 W14 75.5(2) . . ?
O40 K1 W19 112.3(2) . . ?
O40 K1 Er2 99.0(2) . . ?
O40 K1 O52 51.7(2) . . ?
O40 K1 O62 98.0(2) . . ?
O52 K1 W10 28.17(15) . . ?
O52 K1 W14 28.52(15) . . ?
O52 K1 W19 63.02(16) . . ?
O52 K1 Er2 85.65(16) . . ?
O62 K1 W10 76.72(16) . . ?
O62 K1 W14 64.76(16) . . ?
O62 K1 W19 27.95(15) . . ?
O62 K1 Er2 33.36(15) . . ?
O62 K1 O52 61.4(2) . . ?
O66 K1 W10 79.38(17) . . ?
O66 K1 W14 26.96(15) . . ?
O66 K1 W19 30.63(15) . . ?
O66 K1 Er2 87.08(18) . . ?
O66 K1 O40 101.8(3) . . ?
O66 K1 O52 51.2(2) . . ?
O66 K1 O62 54.4(2) . . ?
O4W K1 W10 86.94(19) . . ?
O4W K1 W14 121.9(2) . . ?
O4W K1 W19 90.5(2) . . ?
O4W K1 Er2 32.86(17) . . ?
O4W K1 O40 85.0(3) . . ?
O4W K1 O52 100.0(2) . . ?
O4W K1 O62 64.7(2) . . ?
O4W K1 O66 119.1(3) . . ?
O4W K1 O12W 71.1(3) . . ?
O4W K1 O13W 113.0(4) . . ?
O12W K1 W10 138.3(3) . . ?
O12W K1 W14 164.8(3) . . ?
O12W K1 W19 126.1(3) . . ?
O12W K1 Er2 91.5(3) . . ?
O12W K1 O40 115.7(4) . . ?
O12W K1 O52 166.1(3) . . ?
O12W K1 O62 120.7(3) . . ?
O12W K1 O66 142.3(3) . . ?
O13W K1 W10 78.4(4) . . ?
O13W K1 W14 101.3(4) . . ?
O13W K1 W19 151.7(4) . . ?
O13W K1 Er2 144.5(4) . . ?
O13W K1 O40 57.5(4) . . ?
O13W K1 O52 96.1(4) . . ?
O13W K1 O62 155.1(4) . . ?
O13W K1 O66 121.4(4) . . ?
O13W K1 O12W 78.4(5) . . ?
O14W K1 W10 125.7(3) . . ?
O14W K1 W14 76.5(4) . . ?
O14W K1 W19 78.0(4) . . ?
O14W K1 Er2 124.0(4) . . ?
O14W K1 O40 130.8(4) . . ?
O14W K1 O52 104.5(4) . . ?
O14W K1 O62 105.3(5) . . ?
O14W K1 O66 62.1(4) . . ?
O14W K1 O4W 144.2(4) . . ?
O14W K1 O12W 88.4(4) . . ?
O14W K1 O13W 90.1(6) . . ?
W4 K2 W6 58.50(7) 4_665 4_665 ?
W4 K2 W11 170.13(17) 4_665 . ?
W4 K2 W13 111.30(12) 4_665 . ?
W4 K2 K6 82.06(13) 4_665 2_446 ?
W6 K2 K6 120.15(18) 4_665 2_446 ?
W11 K2 W6 129.94(13) . 4_665 ?
W11 K2 W13 59.71(7) . . ?
W11 K2 K6 95.56(15) . 2_446 ?
W13 K2 W6 168.50(16) . 4_665 ?
W13 K2 K6 59.72(13) . 2_446 ?
O4 K2 W4 27.32(18) 4_665 4_665 ?
O4 K2 W6 84.1(2) 4_665 4_665 ?
O4 K2 W11 145.8(2) 4_665 . ?
O4 K2 W13 86.9(2) 4_665 . ?
O4 K2 K6 57.6(2) 4_665 2_446 ?
O4 K2 O6 107.3(3) 4_665 4_665 ?
O4 K2 O34 60.3(3) 4_665 . ?
O6 K2 W4 84.15(19) 4_665 4_665 ?
O6 K2 W6 27.06(16) 4_665 4_665 ?
O6 K2 W11 105.1(2) 4_665 . ?
O6 K2 W13 164.2(2) 4_665 . ?
O6 K2 K6 122.1(3) 4_665 2_446 ?
O12 K2 W4 30.95(18) 4_665 4_665 ?
O12 K2 W6 29.36(18) 4_665 4_665 ?
O12 K2 W11 155.2(2) 4_665 . ?
O12 K2 W13 139.4(2) 4_665 . ?
O12 K2 K6 108.3(2) 4_665 2_446 ?
O12 K2 O4 58.1(3) 4_665 4_665 ?
O12 K2 O6 56.4(2) 4_665 4_665 ?
O12 K2 O34 114.2(3) 4_665 . ?
O12 K2 O37 131.1(3) 4_665 . ?
O12 K2 O46 156.7(4) 4_665 . ?
O34 K2 W4 84.78(19) . 4_665 ?
O34 K2 W6 143.2(2) . 4_665 ?
O34 K2 W11 86.42(19) . . ?
O34 K2 W13 26.75(16) . . ?
O34 K2 K6 49.3(2) . 2_446 ?
O34 K2 O6 167.0(3) . 4_665 ?
O37 K2 W4 161.8(2) . 4_665 ?
O37 K2 W6 103.3(2) . 4_665 ?
O37 K2 W11 27.04(17) . . ?
O37 K2 W13 86.7(2) . . ?
O37 K2 K6 110.7(3) . 2_446 ?
O37 K2 O4 168.3(4) . 4_665 ?
O37 K2 O6 78.1(3) . 4_665 ?
O37 K2 O34 113.3(3) . . ?
O37 K2 O46 59.2(2) . . ?
O46 K2 W4 137.9(2) . 4_665 ?
O46 K2 W6 157.7(2) . 4_665 ?
O46 K2 W11 32.42(16) . . ?
O46 K2 W13 28.86(16) . . ?
O46 K2 K6 81.0(2) . 2_446 ?
O46 K2 O4 115.6(3) . 4_665 ?
O46 K2 O6 137.0(3) . 4_665 ?
O46 K2 O34 55.3(2) . . ?
O33W K2 W4 89.1(5) . 4_665 ?
O33W K2 W6 90.7(5) . 4_665 ?
O33W K2 W11 95.5(5) . . ?
O33W K2 W13 94.6(5) . . ?
O33W K2 K6 41.9(5) . 2_446 ?
O33W K2 O4 78.5(6) . 4_665 ?
O33W K2 O6 82.1(6) . 4_665 ?
O33W K2 O12 97.6(6) . 4_665 ?
O33W K2 O34 91.0(6) . . ?
O33W K2 O37 92.2(6) . . ?
O33W K2 O46 103.0(6) . . ?
W16 K3 K2 174.42(14) 3_466 . ?
W18 K3 W16 57.23(5) 3_466 3_466 ?
W18 K3 K2 117.36(13) 3_466 . ?
W18 K3 K7 112.96(13) 3_466 3_466 ?
K7 K3 W16 61.78(11) 3_466 3_466 ?
K7 K3 K2 122.16(15) 3_466 . ?
O6 K3 W16 133.9(2) 4_665 3_466 ?
O6 K3 W18 109.5(2) 4_665 3_466 ?
O6 K3 K2 44.6(2) 4_665 . ?
O6 K3 K7 93.1(2) 4_665 3_466 ?
O6 K3 O35 128.3(3) 4_665 3_466 ?
O6 K3 O61 132.2(3) 4_665 3_466 ?
O6 K3 O20W 151.7(4) 4_665 . ?
O6 K3 O32W 66.8(4) 4_665 3_466 ?
O35 K3 W16 25.52(16) 3_466 3_466 ?
O35 K3 W18 82.67(17) 3_466 3_466 ?
O35 K3 K2 159.7(2) 3_466 . ?
O35 K3 K7 39.40(19) 3_466 3_466 ?
O35 K3 O61 54.6(2) 3_466 3_466 ?
O35 K3 O20W 80.0(3) 3_466 . ?
O35 K3 O32W 62.0(4) 3_466 3_466 ?
O37 K3 W16 140.8(2) . 3_466 ?
O37 K3 W18 99.7(2) . 3_466 ?
O37 K3 K2 38.23(19) . . ?
O37 K3 K7 146.7(3) . 3_466 ?
O37 K3 O6 81.3(3) . 4_665 ?
O37 K3 O35 148.0(3) . 3_466 ?
O37 K3 O43 80.6(3) . 3_466 ?
O37 K3 O61 117.7(3) . 3_466 ?
O37 K3 O18W 108.0(4) . 3_466 ?
O37 K3 O20W 71.4(3) . . ?
O37 K3 O32W 147.9(5) . 3_466 ?
O43 K3 W16 82.87(17) 3_466 3_466 ?
O43 K3 W18 25.85(15) 3_466 3_466 ?
O43 K3 K2 91.65(19) 3_466 . ?
O43 K3 K7 132.5(2) 3_466 3_466 ?
O43 K3 O6 89.6(3) 3_466 4_665 ?
O43 K3 O35 108.1(2) 3_466 3_466 ?
O43 K3 O61 55.3(2) 3_466 3_466 ?
O43 K3 O20W 78.7(3) 3_466 . ?
O43 K3 O32W 102.6(4) 3_466 3_466 ?
O61 K3 W16 29.34(15) 3_466 3_466 ?
O61 K3 W18 29.54(15) 3_466 3_466 ?
O61 K3 K2 145.7(2) 3_466 . ?
O61 K3 K7 90.34(19) 3_466 3_466 ?
O61 K3 O20W 59.6(3) 3_466 . ?
O61 K3 O32W 88.5(4) 3_466 3_466 ?
O18W K3 W16 98.1(3) 3_466 3_466 ?
O18W K3 W18 152.2(3) 3_466 3_466 ?
O18W K3 K2 86.8(3) 3_466 . ?
O18W K3 K7 39.3(3) 3_466 3_466 ?
O18W K3 O6 77.3(3) 3_466 4_665 ?
O18W K3 O35 72.9(3) 3_466 3_466 ?
O18W K3 O43 162.8(4) 3_466 3_466 ?
O18W K3 O61 127.4(3) 3_466 3_466 ?
O18W K3 O20W 118.0(4) 3_466 . ?
O18W K3 O32W 62.1(5) 3_466 3_466 ?
O20W K3 W16 70.6(3) . 3_466 ?
O20W K3 W18 68.9(3) . 3_466 ?
O20W K3 K2 109.5(3) . . ?
O20W K3 K7 113.8(3) . 3_466 ?
O20W K3 O32W 140.7(5) . 3_466 ?
O32W K3 W16 70.7(4) 3_466 3_466 ?
O32W K3 W18 95.0(4) 3_466 3_466 ?
O32W K3 K2 109.7(4) 3_466 . ?
O32W K3 K7 38.4(4) 3_466 3_466 ?
W14 K4 W17 58.82(5) 4_565 4_565 ?
O38 K4 W14 26.81(16) 4_565 4_565 ?
O38 K4 W17 84.75(17) 4_565 4_565 ?
O38 K4 O39 110.0(2) 4_565 4_565 ?
O38 K4 O59 56.8(2) 4_565 4_565 ?
O38 K4 O70 65.1(2) 4_565 4_565 ?
O38 K4 O71 104.1(3) 4_565 4_565 ?
O38 K4 C1 87.4(3) 4_565 4_565 ?
O38 K4 O16W 157.9(3) 4_565 . ?
O38 K4 O21W 89.4(5) 4_565 . ?
O38 K4 O22W 89.5(5) 4_565 4_565 ?
O39 K4 W14 84.72(17) 4_565 4_565 ?
O39 K4 W17 26.03(15) 4_565 4_565 ?
O39 K4 C1 65.8(3) 4_565 4_565 ?
O39 K4 O22W 74.6(5) 4_565 4_565 ?
O42 K4 W14 105.3(2) . 4_565 ?
O42 K4 W17 157.5(2) . 4_565 ?
O42 K4 O38 78.5(2) . 4_565 ?
O42 K4 O39 157.9(3) . 4_565 ?
O42 K4 O59 135.2(3) . 4_565 ?
O42 K4 O70 95.9(3) . 4_565 ?
O42 K4 O71 84.5(3) . 4_565 ?
O42 K4 C1 95.1(3) . 4_565 ?
O42 K4 O16W 88.6(3) . . ?
O42 K4 O21W 73.4(5) . . ?
O42 K4 O22W 126.8(5) . 4_565 ?
O59 K4 W14 30.04(16) 4_565 4_565 ?
O59 K4 W17 30.32(16) 4_565 4_565 ?
O59 K4 O39 56.2(2) 4_565 4_565 ?
O59 K4 O70 65.2(2) 4_565 4_565 ?
O59 K4 C1 81.9(3) 4_565 4_565 ?
O59 K4 O21W 105.6(5) 4_565 . ?
O59 K4 O22W 60.5(5) 4_565 4_565 ?
O70 K4 W14 62.01(17) 4_565 4_565 ?
O70 K4 W17 63.20(17) 4_565 4_565 ?
O70 K4 O39 71.0(2) 4_565 4_565 ?
O70 K4 C1 23.1(3) 4_565 4_565 ?
O70 K4 O21W 154.2(5) 4_565 . ?
O70 K4 O22W 125.4(5) 4_565 4_565 ?
O71 K4 W14 106.0(2) 4_565 4_565 ?
O71 K4 W17 85.3(2) 4_565 4_565 ?
O71 K4 O39 73.7(3) 4_565 4_565 ?
O71 K4 O59 103.0(3) 4_565 4_565 ?
O71 K4 O70 44.0(2) 4_565 4_565 ?
O71 K4 C1 22.0(3) 4_565 4_565 ?
O71 K4 O16W 92.3(3) 4_565 . ?
O71 K4 O21W 151.3(5) 4_565 . ?
O71 K4 O22W 148.2(5) 4_565 4_565 ?
C1 K4 W14 84.6(2) 4_565 4_565 ?
C1 K4 W17 69.1(2) 4_565 4_565 ?
O16W K4 W14 157.9(2) . 4_565 ?
O16W K4 W17 111.8(2) . 4_565 ?
O16W K4 O39 88.6(3) . 4_565 ?
O16W K4 O59 134.1(3) . 4_565 ?
O16W K4 O70 134.9(3) . 4_565 ?
O16W K4 C1 111.8(3) . 4_565 ?
O16W K4 O21W 69.6(5) . . ?
O16W K4 O22W 84.0(5) . 4_565 ?
O21W K4 W14 97.5(5) . 4_565 ?
O21W K4 W17 121.6(5) . 4_565 ?
O21W K4 O39 125.6(5) . 4_565 ?
O21W K4 C1 168.5(6) . 4_565 ?
O21W K4 O22W 54.7(7) . 4_565 ?
O22W K4 W14 73.9(5) 4_565 4_565 ?
O22W K4 W17 67.2(5) 4_565 4_565 ?
O22W K4 C1 136.3(5) 4_565 4_565 ?
W1 K5 W8 51.88(6) 2_346 2_346 ?
W1 K5 W19 165.60(15) 2_346 . ?
W3 K5 W1 58.04(7) 2_346 2_346 ?
W3 K5 W8 81.65(9) 2_346 2_346 ?
W3 K5 W19 124.72(13) 2_346 . ?
W8 K5 W19 139.90(16) 2_346 . ?
W9 K5 W1 81.85(9) 2_346 2_346 ?
W9 K5 W3 53.19(6) 2_346 2_346 ?
W9 K5 W8 57.27(7) 2_346 2_346 ?
W9 K5 W19 111.34(11) 2_346 . ?
O16 K5 W1 29.85(19) 2_346 2_346 ?
O16 K5 W3 28.46(19) 2_346 2_346 ?
O16 K5 W8 67.0(2) 2_346 2_346 ?
O16 K5 W9 67.12(19) 2_346 2_346 ?
O16 K5 W19 149.4(3) 2_346 . ?
O16 K5 O29 54.8(3) 2_346 2_346 ?
O26 K5 W1 28.46(17) 2_346 2_346 ?
O26 K5 W3 79.8(2) 2_346 2_346 ?
O26 K5 W8 29.75(17) 2_346 2_346 ?
O26 K5 W9 80.07(19) 2_346 2_346 ?
O26 K5 W19 155.3(2) 2_346 . ?
O26 K5 O16 54.8(3) 2_346 2_346 ?
O26 K5 O29 93.5(3) 2_346 2_346 ?
O29 K5 W1 80.93(18) 2_346 2_346 ?
O29 K5 W3 29.75(16) 2_346 2_346 ?
O29 K5 W8 80.73(19) 2_346 2_346 ?
O29 K5 W9 30.54(17) 2_346 2_346 ?
O29 K5 W19 107.3(2) 2_346 . ?
O31 K5 W1 66.62(18) 2_346 2_346 ?
O31 K5 W3 67.27(18) 2_346 2_346 ?
O31 K5 W8 28.69(17) 2_346 2_346 ?
O31 K5 W9 28.81(16) 2_346 2_346 ?
O31 K5 W19 127.8(2) 2_346 . ?
O31 K5 O16 66.4(2) 2_346 2_346 ?
O31 K5 O26 54.8(2) 2_346 2_346 ?
O31 K5 O29 55.7(2) 2_346 2_346 ?
O41 K5 W1 173.4(3) . 2_346 ?
O41 K5 W3 125.9(2) . 2_346 ?
O41 K5 W8 121.9(2) . 2_346 ?
O41 K5 W9 96.5(2) . 2_346 ?
O41 K5 W19 19.11(18) . . ?
O41 K5 O16 154.3(3) . 2_346 ?
O41 K5 O26 145.0(3) . 2_346 ?
O41 K5 O29 101.0(3) . 2_346 ?
O41 K5 O31 109.1(3) . 2_346 ?
O17W K5 W1 104.0(3) . 2_346 ?
O17W K5 W3 153.3(3) . 2_346 ?
O17W K5 W8 71.7(3) . 2_346 ?
O17W K5 W9 108.4(3) . 2_346 ?
O17W K5 W19 78.0(3) . . ?
O17W K5 O16 132.4(4) . 2_346 ?
O17W K5 O26 77.6(3) . 2_346 ?
O17W K5 O29 138.5(4) . 2_346 ?
O17W K5 O31 87.9(3) . 2_346 ?
O17W K5 O41 70.4(3) . . ?
O17W K5 O31W 129.2(6) . . ?
O31W K5 W1 100.5(5) . 2_346 ?
O31W K5 W3 76.3(5) . 2_346 ?
O31W K5 W8 151.5(5) . 2_346 ?
O31W K5 W9 118.7(5) . 2_346 ?
O31W K5 W19 68.5(5) . . ?
O31W K5 O16 85.2(5) . 2_346 ?
O31W K5 O26 126.5(6) . 2_346 ?
O31W K5 O29 88.7(6) . 2_346 ?
O31W K5 O31 142.8(6) . 2_346 ?
O31W K5 O41 86.0(5) . . ?
W12 K6 K2 80.98(14) 2_456 2_456 ?
W12 K6 K7 160.9(3) 2_456 . ?
W13 K6 W12 57.16(9) 2_456 2_456 ?
W13 K6 K2 57.33(12) 2_456 2_456 ?
W13 K6 K7 117.87(19) 2_456 . ?
K2 K6 K7 112.7(2) 2_456 . ?
O2 K6 W12 83.5(3) 2_356 2_456 ?
O2 K6 W13 133.6(3) 2_356 2_456 ?
O2 K6 K2 145.6(3) 2_356 2_456 ?
O2 K6 K7 90.8(3) 2_356 . ?
O2 K6 O34 156.0(4) 2_356 2_456 ?
O2 K6 O36 66.8(3) 2_356 2_456 ?
O2 K6 O58 106.3(3) 2_356 2_456 ?
O2 K6 O11W 122.9(4) 2_356 . ?
O2 K6 O22W 66.1(5) 2_356 2_456 ?
O34 K6 W12 81.9(2) 2_456 2_456 ?
O34 K6 W13 25.57(17) 2_456 2_456 ?
O34 K6 K2 49.4(2) 2_456 2_456 ?
O34 K6 K7 96.7(2) 2_456 . ?
O34 K6 O36 104.2(3) 2_456 2_456 ?
O34 K6 O58 54.5(2) 2_456 2_456 ?
O34 K6 O11W 60.3(3) 2_456 . ?
O34 K6 O22W 90.6(5) 2_456 2_456 ?
O36 K6 W12 24.97(17) 2_456 2_456 ?
O36 K6 W13 80.9(2) 2_456 2_456 ?
O36 K6 K2 87.3(2) 2_456 2_456 ?
O36 K6 K7 157.6(3) 2_456 . ?
O36 K6 O11W 161.8(4) 2_456 . ?
O36 K6 O22W 78.1(5) 2_456 2_456 ?
O58 K6 W12 29.52(16) 2_456 2_456 ?
O58 K6 W13 28.95(16) 2_456 2_456 ?
O58 K6 K2 72.3(2) 2_456 2_456 ?
O58 K6 K7 139.5(3) 2_456 . ?
O58 K6 O36 54.4(2) 2_456 2_456 ?
O58 K6 O11W 107.5(3) 2_456 . ?
O58 K6 O22W 62.3(5) 2_456 2_456 ?
O11W K6 W12 136.8(3) . 2_456 ?
O11W K6 W13 82.0(3) . 2_456 ?
O11W K6 K2 88.6(3) . 2_456 ?
O11W K6 K7 36.5(3) . . ?
O11W K6 O22W 91.7(5) . 2_456 ?
O19W K6 W12 154.6(3) . 2_456 ?
O19W K6 W13 146.9(3) . 2_456 ?
O19W K6 K2 106.0(4) . 2_456 ?
O19W K6 K7 37.2(3) . . ?
O19W K6 O2 77.3(4) . 2_356 ?
O19W K6 O34 121.4(4) . 2_456 ?
O19W K6 O36 129.7(4) . 2_456 ?
O19W K6 O58 175.8(4) . 2_456 ?
O19W K6 O11W 68.4(4) . . ?
O19W K6 O22W 118.2(6) . 2_456 ?
O33W K6 W12 80.2(5) 2_456 2_456 ?
O33W K6 W13 91.2(5) 2_456 2_456 ?
O33W K6 K2 40.6(5) 2_456 2_456 ?
O33W K6 K7 118.9(6) 2_456 . ?
O33W K6 O2 106.5(6) 2_456 2_356 ?
O33W K6 O34 89.7(6) 2_456 2_456 ?
O33W K6 O36 69.5(6) 2_456 2_456 ?
O33W K6 O58 91.5(6) 2_456 2_456 ?
O33W K6 O11W 117.0(6) 2_456 . ?
O33W K6 O19W 89.5(6) 2_456 . ?
O33W K6 O22W 146.7(7) 2_456 2_456 ?
O22W K6 W12 66.9(5) 2_456 2_456 ?
O22W K6 W13 75.6(5) 2_456 2_456 ?
O22W K6 K2 132.4(5) 2_456 2_456 ?
O22W K6 K7 94.2(5) 2_456 . ?
W16 K7 K6 146.8(2) . . ?
W16 K7 K8 59.90(13) . . ?
W16 K7 K14 55.58(12) . 3_467 ?
K3 K7 W16 59.75(11) 3_466 . ?
K3 K7 K6 112.3(2) 3_466 . ?
K3 K7 K8 110.23(19) 3_466 . ?
K3 K7 K9 134.1(2) 3_466 . ?
K3 K7 K14 106.18(18) 3_466 3_467 ?
K6 K7 K8 99.8(2) . . ?
K6 K7 K14 141.2(2) . 3_467 ?
K8 K7 K14 61.74(18) . 3_467 ?
K9 K7 W16 119.4(2) . . ?
K9 K7 K6 89.8(2) . . ?
K9 K7 K8 104.4(2) . . ?
K9 K7 K14 65.5(2) . 3_467 ?
O35 K7 W16 15.4(2) . . ?
O35 K7 K3 52.2(2) . 3_466 ?
O35 K7 K6 132.8(3) . . ?
O35 K7 K8 60.3(3) . . ?
O35 K7 K9 134.7(3) . . ?
O35 K7 O19W 176.1(5) . . ?
O35 K7 K14 70.3(3) . 3_467 ?
O10W K7 W16 81.3(4) . . ?
O10W K7 K3 135.1(4) . 3_466 ?
O10W K7 K6 112.5(4) . . ?
O10W K7 K8 59.7(4) . . ?
O10W K7 K9 47.9(4) . . ?
O10W K7 O35 94.2(4) . . ?
O10W K7 O11W 93.1(5) . . ?
O10W K7 O18W 173.4(5) . . ?
O10W K7 O19W 88.1(5) . . ?
O10W K7 K14 29.0(3) . 3_467 ?
O10W K7 O32W 95.2(7) . . ?
O11W K7 W16 93.4(4) . . ?
O11W K7 K3 109.4(4) . 3_466 ?
O11W K7 K6 57.1(4) . . ?
O11W K7 K8 45.8(4) . . ?
O11W K7 K9 116.3(4) . . ?
O11W K7 O35 84.4(4) . . ?
O11W K7 O18W 91.3(6) . . ?
O11W K7 O19W 92.4(5) . . ?
O11W K7 K14 106.1(4) . 3_467 ?
O18W K7 W16 103.4(4) . . ?
O18W K7 K3 47.1(3) . 3_466 ?
O18W K7 K6 66.1(4) . . ?
O18W K7 K8 126.6(4) . . ?
O18W K7 K9 125.5(4) . . ?
O18W K7 O35 91.1(4) . . ?
O18W K7 O19W 86.8(5) . . ?
O18W K7 K14 152.7(4) . 3_467 ?
O19W K7 W16 168.2(4) . . ?
O19W K7 K3 127.5(4) . 3_466 ?
O19W K7 K6 43.3(4) . . ?
O19W K7 K8 118.7(4) . . ?
O19W K7 K9 48.8(4) . . ?
O19W K7 K14 112.8(4) . 3_467 ?
O32W K7 W16 77.3(6) . . ?
O32W K7 K3 57.4(6) . 3_466 ?
O32W K7 K6 128.2(6) . . ?
O32W K7 K8 132.0(6) . . ?
O32W K7 K9 77.2(6) . . ?
O32W K7 O35 84.3(6) . . ?
O32W K7 O11W 166.4(7) . . ?
O32W K7 O18W 81.4(7) . . ?
O32W K7 O19W 98.6(7) . . ?
O32W K7 K14 77.0(6) . 3_467 ?
W8 K8 W16 115.08(19) 3_467 . ?
W8 K8 W17 92.17(17) 3_467 . ?
W8 K8 K7 97.63(18) 3_467 . ?
W8 K8 K14 58.58(15) 3_467 3_467 ?
W16 K8 W17 48.80(8) . . ?
W16 K8 K7 58.30(13) . . ?
W16 K8 K14 56.58(14) . 3_467 ?
W17 K8 K7 102.83(18) . . ?
W17 K8 K14 56.64(14) . 3_467 ?
K7 K8 K14 65.55(19) . 3_467 ?
K10 K8 W8 74.2(2) 4_666 3_467 ?
K10 K8 W16 122.2(3) 4_666 . ?
K10 K8 W17 75.1(2) 4_666 . ?
K10 K8 K7 171.4(3) 4_666 . ?
K10 K8 O8 68.5(3) 4_666 3_467 ?
K10 K8 O11W 149.8(4) 4_666 . ?
K10 K8 O15W 77.1(4) 4_666 . ?
K10 K8 K14 107.1(3) 4_666 3_467 ?
O8 K8 W8 26.58(16) 3_467 3_467 ?
O8 K8 W16 95.4(2) 3_467 . ?
O8 K8 W17 65.6(2) 3_467 . ?
O8 K8 K7 103.0(3) 3_467 . ?
O8 K8 K14 44.0(2) 3_467 3_467 ?
O23 K8 W8 28.3(2) 3_467 3_467 ?
O23 K8 W16 120.3(3) 3_467 . ?
O23 K8 W17 117.0(3) 3_467 . ?
O23 K8 K7 79.0(3) 3_467 . ?
O23 K8 K10 94.4(3) 3_467 4_666 ?
O23 K8 O8 53.3(3) 3_467 3_467 ?
O23 K8 O11W 82.5(4) 3_467 . ?
O23 K8 O15W 127.8(4) 3_467 . ?
O23 K8 K14 69.0(3) 3_467 3_467 ?
O49 K8 W8 101.4(3) . 3_467 ?
O49 K8 W16 25.46(18) . . ?
O49 K8 W17 23.75(18) . . ?
O49 K8 K7 79.9(3) . . ?
O49 K8 K10 98.7(3) . 4_666 ?
O49 K8 O8 76.8(3) . 3_467 ?
O49 K8 O23 118.4(4) . 3_467 ?
O49 K8 O11W 109.2(4) . . ?
O49 K8 O15W 113.8(4) . . ?
O49 K8 K14 49.6(2) . 3_467 ?
O11W K8 W8 109.9(3) . 3_467 ?
O11W K8 W16 84.1(3) . . ?
O11W K8 W17 132.9(3) . . ?
O11W K8 K7 35.4(3) . . ?
O11W K8 O8 128.1(4) . 3_467 ?
O11W K8 O15W 81.3(4) . . ?
O11W K8 K14 99.8(3) . 3_467 ?
O15W K8 W8 137.3(3) . 3_467 ?
O15W K8 W16 106.9(3) . . ?
O15W K8 W17 110.3(3) . . ?
O15W K8 K7 111.3(4) . . ?
O15W K8 O8 145.3(4) . 3_467 ?
O15W K8 K14 162.9(3) . 3_467 ?
K7 K9 K1 157.5(3) . 3_467 ?
K7 K9 K14 65.36(19) . 3_467 ?
O5 K9 K1 90.6(3) 2_356 3_467 ?
O5 K9 K7 93.6(3) 2_356 . ?
O5 K9 O13 151.1(4) 2_356 3_467 ?
O5 K9 O40 81.0(3) 2_356 3_467 ?
O5 K9 O10W 124.5(4) 2_356 . ?
O5 K9 O19W 82.8(4) 2_356 . ?
O5 K9 K14 119.7(3) 2_356 3_467 ?
O13 K9 K1 81.6(2) 3_467 3_467 ?
O13 K9 K7 84.1(2) 3_467 . ?
O13 K9 K14 85.5(2) 3_467 3_467 ?
O40 K9 K1 32.7(2) 3_467 3_467 ?
O40 K9 K7 169.3(4) 3_467 . ?
O40 K9 O13 105.1(3) 3_467 3_467 ?
O40 K9 O10W 141.6(4) 3_467 . ?
O40 K9 O19W 147.2(5) 3_467 . ?
O40 K9 K14 109.3(3) 3_467 3_467 ?
O9W K9 K1 55.6(2) 3_467 3_467 ?
O9W K9 K7 124.3(3) 3_467 . ?
O9W K9 O5 142.1(4) 3_467 2_356 ?
O9W K9 O13 49.6(3) 3_467 3_467 ?
O9W K9 O40 61.4(3) 3_467 3_467 ?
O9W K9 O10W 90.7(4) 3_467 . ?
O9W K9 O19W 126.7(4) 3_467 . ?
O9W K9 K14 79.8(3) 3_467 3_467 ?
O10W K9 K1 144.9(3) . 3_467 ?
O10W K9 K7 37.2(3) . . ?
O10W K9 O13 67.4(3) . 3_467 ?
O10W K9 O19W 70.2(4) . . ?
O10W K9 K14 35.2(3) . 3_467 ?
O19W K9 K1 119.9(4) . 3_467 ?
O19W K9 K7 39.3(3) . . ?
O19W K9 O13 77.3(3) . 3_467 ?
O19W K9 K14 103.4(3) . 3_467 ?
K14 K9 K1 130.2(2) 3_467 3_467 ?
W8 K10 K5 56.62(11) 2_346 . ?
K8 K10 W8 64.17(19) 4_565 2_346 ?
K8 K10 K5 120.8(3) 4_565 . ?
K8 K10 O1 103.1(3) 4_565 4_665 ?
K8 K10 O26 82.4(3) 4_565 2_346 ?
K8 K10 O39 80.5(3) 4_565 4_565 ?
K8 K10 O17W 116.4(3) 4_565 . ?
O1 K10 W8 141.6(3) 4_665 2_346 ?
O1 K10 K5 122.7(3) 4_665 . ?
O1 K10 O26 120.5(4) 4_665 2_346 ?
O1 K10 O39 133.2(4) 4_665 4_565 ?
O1 K10 O17W 140.5(4) 4_665 . ?
O26 K10 W8 27.61(17) 2_346 2_346 ?
O26 K10 K5 43.8(2) 2_346 . ?
O26 K10 O39 106.3(3) 2_346 4_565 ?
O39 K10 W8 82.5(2) 4_565 2_346 ?
O39 K10 K5 91.5(2) 4_565 . ?
O17W K10 W8 65.0(3) . 2_346 ?
O17W K10 K5 35.3(2) . . ?
O17W K10 O26 69.0(3) . 2_346 ?
O17W K10 O39 57.3(3) . 4_565 ?
W2 K12 K6 62.5(3) 1_655 2_446 ?
W3 K12 W2 58.2(3) 1_655 1_655 ?
W3 K12 K6 120.5(5) 1_655 2_446 ?
O2 K12 W2 25.4(2) 1_655 1_655 ?
O2 K12 W3 82.5(4) 1_655 1_655 ?
O2 K12 K6 40.3(3) 1_655 2_446 ?
O3 K12 W2 84.3(4) 1_655 1_655 ?
O3 K12 W3 27.3(2) 1_655 1_655 ?
O3 K12 K6 146.8(6) 1_655 2_446 ?
O3 K12 O2 106.9(6) 1_655 1_655 ?
O3 K12 O14 57.6(4) 1_655 1_655 ?
O3 K12 O24W 137.2(7) 1_655 3_466 ?
O14 K12 W2 28.9(2) 1_655 1_655 ?
O14 K12 W3 30.5(2) 1_655 1_655 ?
O14 K12 K6 90.1(5) 1_655 2_446 ?
O14 K12 O2 54.2(4) 1_655 1_655 ?
O14 K12 O24W 160.8(7) 1_655 3_466 ?
O36 K12 W2 91.0(5) . 1_655 ?
O36 K12 W3 138.7(6) . 1_655 ?
O36 K12 K6 44.3(3) . 2_446 ?
O36 K12 O2 66.1(5) . 1_655 ?
O36 K12 O3 142.1(8) . 1_655 ?
O36 K12 O14 118.6(7) . 1_655 ?
O36 K12 O24W 59.4(5) . 3_466 ?
O24W K12 W2 138.4(6) 3_466 1_655 ?
O24W K12 W3 160.9(6) 3_466 1_655 ?
O24W K12 K6 76.1(4) 3_466 2_446 ?
O24W K12 O2 115.6(6) 3_466 1_655 ?
W1 O1 K10 149.2(5) . 4_566 ?
W2 O2 K6 143.2(5) . 2_346 ?
W2 O2 K12 100.9(5) . 1_455 ?
K6 O2 K12 91.5(4) 2_346 1_455 ?
W3 O3 K12 103.7(5) . 1_455 ?
W3 O3 K13 125.9(6) . 1_455 ?
K12 O3 K13 22.3(5) 1_455 1_455 ?
W4 O4 K2 102.3(4) . 4_566 ?
W5 O5 K9 139.0(5) . 2_346 ?
W6 O6 K2 98.8(4) . 4_566 ?
W6 O6 K3 144.3(5) . 4_566 ?
K3 O6 K2 93.6(3) 4_566 4_566 ?
W8 O8 K8 95.3(3) . 3_467 ?
W8 O8 K14 112.9(4) . . ?
K14 O8 K8 89.8(3) . 3_467 ?
W9 O9 K11 158.3(4) . 2_356 ?
W1 O10 W4 120.8(5) . . ?
W5 O11 W6 118.5(4) . . ?
W5 O11 K11 102.4(4) . . ?
W6 O11 K11 102.9(4) . . ?
W4 O12 W6 143.4(5) . . ?
W4 O12 K2 100.2(3) . 4_566 ?
W6 O12 K2 104.8(3) . 4_566 ?
W4 O13 K9 137.5(4) . 3_467 ?
W2 O14 K12 104.5(5) . 1_455 ?
W3 O14 W2 150.0(5) . . ?
W3 O14 K12 96.1(5) . 1_455 ?
W3 O15 W7 92.1(3) . . ?
W3 O15 W9 92.5(3) . . ?
W9 O15 W7 94.0(3) . . ?
As1 O15 W3 133.7(4) . . ?
As1 O15 W7 117.5(4) . . ?
As1 O15 W9 117.8(4) . . ?
W1 O16 K5 103.2(4) . 2_356 ?
W3 O16 W1 150.3(5) . . ?
W3 O16 K5 104.5(3) . 2_356 ?
W2 O17 W1 154.9(5) . . ?
W5 O18 W2 92.8(3) . . ?
W6 O18 W2 94.1(3) . . ?
W6 O18 W5 91.6(3) . . ?
As1 O18 W2 134.4(4) . . ?
As1 O18 W5 116.6(4) . . ?
As1 O18 W6 117.4(4) . . ?
W4 O19 W1 94.3(3) . . ?
W4 O19 W8 91.9(3) . . ?
W8 O19 W1 92.3(3) . . ?
As1 O19 W1 133.9(4) . . ?
As1 O19 W4 116.8(4) . . ?
As1 O19 W8 117.9(4) . . ?
W6 O20 K11 98.1(3) . . ?
W2 O21 W5 120.7(4) . . ?
W3 O22 W7 121.3(4) . . ?
W4 O23 K8 128.4(4) . 3_467 ?
W8 O23 W4 118.3(4) . . ?
W8 O23 K8 108.5(4) . 3_467 ?
W7 O24 W5 147.9(4) . . ?
W2 O25 W6 119.2(4) . . ?
W1 O26 W8 120.5(4) . . ?
W1 O26 K5 105.2(4) . 2_356 ?
W1 O26 K10 120.2(4) . 2_356 ?
W8 O26 K5 105.0(3) . 2_356 ?
W8 O26 K10 109.3(4) . 2_356 ?
K5 O26 K10 90.8(3) 2_356 2_356 ?
W5 O27 Er2 155.3(5) . . ?
W5 O27 K11 92.4(3) . . ?
Er2 O27 K11 105.9(3) . . ?
W7 O28 Er1 98.1(3) . . ?
W9 O28 W7 119.9(4) . . ?
W9 O28 Er1 99.0(3) . . ?
W3 O29 W9 121.9(4) . . ?
W3 O29 K5 102.3(3) . 2_356 ?
W9 O29 K5 100.3(3) . 2_356 ?
W8 O30 Er3 154.4(4) . . ?
W8 O31 K5 106.5(3) . 2_356 ?
W9 O31 W8 148.8(4) . . ?
W9 O31 K5 103.1(3) . 2_356 ?
W7 O32 Er1 110.8(4) . . ?
W7 O32 Er2 149.6(4) . . ?
Er2 O32 Er1 99.5(3) . . ?
W9 O33 Er1 111.2(3) . . ?
W9 O33 Er3 146.9(4) . . ?
Er3 O33 Er1 101.1(3) . . ?
W13 O34 K2 100.1(4) . . ?
W13 O34 K6 104.5(4) . 2_446 ?
K6 O34 K2 81.3(3) 2_446 . ?
W16 O35 K3 105.9(4) . 3_466 ?
W16 O35 K7 142.8(5) . . ?
K7 O35 K3 88.4(3) . 3_466 ?
W12 O36 K6 105.9(4) . 2_446 ?
W12 O36 K12 155.4(6) . . ?
W12 O36 K13 133.4(6) . . ?
K12 O36 K6 98.7(5) . 2_446 ?
W11 O37 K2 105.3(4) . . ?
W11 O37 K3 148.1(5) . . ?
K3 O37 K2 104.1(3) . . ?
W14 O38 K4 104.4(4) . 4_666 ?
W17 O39 K4 103.6(4) . 4_666 ?
W17 O39 K10 129.4(4) . 4_666 ?
K10 O39 K4 118.4(3) 4_666 4_666 ?
W10 O40 K1 109.6(4) . . ?
W10 O40 K9 127.7(5) . 3_467 ?
K9 O40 K1 115.8(4) 3_467 . ?
W19 O41 K5 129.2(4) . . ?
W15 O42 K4 125.2(4) . . ?
W18 O43 K3 106.6(4) . 3_466 ?
W12 O44 W17 91.4(2) . . ?
W16 O44 W12 94.4(3) . . ?
W16 O44 W17 91.4(3) . . ?
As2 O44 W12 132.5(4) . . ?
As2 O44 W16 116.9(4) . . ?
As2 O44 W17 120.3(4) . . ?
W14 O45 W13 120.2(4) . . ?
W11 O46 K2 96.6(3) . . ?
W13 O46 W11 148.7(4) . . ?
W13 O46 K2 102.9(3) . . ?
W11 O47 W15 121.5(4) . . ?
W12 O48 W11 155.6(5) . . ?
W16 O49 K8 117.8(4) . . ?
W17 O49 W16 119.3(4) . . ?
W17 O49 K8 121.3(4) . . ?
W14 O50 W13 91.6(3) . . ?
W19 O50 W13 94.1(3) . . ?
W19 O50 W14 92.8(3) . . ?
As2 O50 W13 134.6(4) . . ?
As2 O50 W14 119.4(4) . . ?
As2 O50 W19 114.7(4) . . ?
W15 O51 W11 92.2(3) . . ?
W18 O51 W11 92.4(3) . . ?
W18 O51 W15 92.2(3) . . ?
As2 O51 W11 135.6(4) . . ?
As2 O51 W15 117.3(4) . . ?
As2 O51 W18 117.0(4) . . ?
W10 O52 W14 146.5(4) . . ?
W10 O52 K1 99.5(3) . . ?
W14 O52 K1 101.0(3) . . ?
W13 O53 W19 120.5(4) . . ?
W15 O54 W18 116.7(4) . . ?
W11 O55 W18 119.0(4) . . ?
W12 O56 W17 121.8(4) . . ?
W15 O57 W19 144.5(4) . . ?
W12 O58 K6 99.9(3) . 2_446 ?
W13 O58 W12 149.7(4) . . ?
W13 O58 K6 99.7(3) . 2_446 ?
W14 O59 W17 149.2(4) . . ?
W14 O59 K4 98.1(3) . 4_666 ?
W17 O59 K4 100.4(3) . 4_666 ?
W16 O60 K14 117.1(4) . 3_467 ?
W16 O61 K3 99.6(3) . 3_466 ?
W18 O61 W16 148.7(5) . . ?
W18 O61 K3 98.0(3) . 3_466 ?
W19 O62 Er2 137.3(4) . . ?
W19 O62 K1 99.6(3) . . ?
Er2 O62 K1 100.8(3) . . ?
W15 O63 Er1 138.1(4) . . ?
W15 O63 Er2 132.5(4) . . ?
Er2 O63 Er1 88.5(2) . . ?
W18 O64 Er1 150.2(4) . . ?
W10 O65 K14 97.3(3) . 3_467 ?
W17 O65 W10 147.6(4) . . ?
W17 O65 K14 113.3(4) . 3_467 ?
W14 O66 W19 120.2(4) . . ?
W14 O66 K1 110.1(3) . . ?
W19 O66 K1 99.6(3) . . ?
W12 O67 W16 120.7(4) . . ?
W10 O68 Er3 150.6(4) . . ?
W10 O69 K14 102.3(3) . 3_467 ?
C2 O69 W10 122.6(8) . . ?
C2 O69 K14 104.3(10) . 3_467 ?
W10 O70 K4 140.3(4) . 4_666 ?
C1 O70 W10 117.1(7) . . ?
C1 O70 K4 89.7(7) . 4_666 ?
C1 O71 K4 95.7(7) . 4_666 ?
C4 O72 Er3 135.8(8) . 3_467 ?
C4 O73 K11 113.1(9) . 4_666 ?
O70 C1 K4 67.2(6) . 4_666 ?
O70 C1 C2 115.3(11) . . ?
O71 C1 K4 62.2(7) . 4_666 ?
O71 C1 O70 123.7(11) . . ?
O71 C1 C2 121.0(12) . . ?
C2 C1 K4 153.7(11) . 4_666 ?
O69 C2 C1 109.0(11) . . ?
O69 C2 C3 114.1(13) . . ?
C3 C2 C1 113.3(13) . . ?
C2 C3 C4 117.6(14) . . ?
C2 C3 K11 160.7(11) . 4_666 ?
C4 C3 K11 81.6(9) . 4_666 ?
O72 C4 C3 120.7(15) . . ?
O72 C4 K11 155.2(8) . 4_666 ?
O73 C4 O72 125.2(12) . . ?
O73 C4 C3 114.1(14) . . ?
O73 C4 K11 47.9(7) . 4_666 ?
C3 C4 K11 72.9(8) . 4_666 ?
Er1 O1W Er2 97.9(3) . . ?
Er1 O1W Er3 97.1(3) . . ?
Er2 O1W Er3 148.5(4) . . ?
Er1 O2W K11 151.4(4) . 2_356 ?
Er2 O4W K1 107.1(3) . . ?
Er2 O5W K11 120.4(4) . . ?
Er3 O7W K14 118.2(4) . . ?
Er3 O8W Er1 94.1(3) . . ?
Er3 O9W K9 123.1(4) . 3_467 ?
K7 O10W K9 94.9(5) . . ?
K7 O10W K14 127.4(5) . 3_467 ?
K14 O10W K9 108.9(5) 3_467 . ?
K7 O11W K6 86.3(5) . . ?
K7 O11W K8 98.8(5) . . ?
K8 O11W K6 155.3(5) . . ?
K11 O12W K1 107.8(5) . . ?
K5 O17W K10 100.4(4) . . ?
K7 O18W K3 93.6(5) . 3_466 ?
K6 O19W K9 154.3(6) . . ?
K7 O19W K6 99.5(5) . . ?
K7 O19W K9 91.9(5) . . ?
W5 K11 W6 52.44(11) . . ?
O9 K11 W5 148.0(4) 2_346 . ?
O9 K11 W6 158.4(4) 2_346 . ?
O9 K11 O20 138.3(4) 2_346 . ?
O9 K11 O27 131.5(4) 2_346 . ?
O9 K11 C3 65.4(4) 2_346 4_565 ?
O9 K11 C4 59.6(3) 2_346 4_565 ?
O9 K11 O2W 54.8(3) 2_346 2_346 ?
O11 K11 W5 29.94(19) . . ?
O11 K11 W6 30.28(19) . . ?
O11 K11 O9 168.7(4) . 2_346 ?
O11 K11 O20 52.8(3) . . ?
O11 K11 O27 52.6(3) . . ?
O11 K11 C3 105.4(5) . 4_565 ?
O11 K11 C4 109.3(4) . 4_565 ?
O11 K11 O2W 122.6(4) . 2_346 ?
O11 K11 O12W 115.3(4) . . ?
O20 K11 W5 63.0(2) . . ?
O20 K11 W6 27.08(16) . . ?
O20 K11 O27 57.1(2) . . ?
O20 K11 C3 148.7(4) . 4_565 ?
O20 K11 C4 162.1(4) . 4_565 ?
O27 K11 W5 28.08(15) . . ?
O27 K11 W6 61.7(2) . . ?
O27 K11 C3 92.3(4) . 4_565 ?
O27 K11 C4 115.1(4) . 4_565 ?
O73 K11 W5 102.8(3) 4_565 . ?
O73 K11 W6 121.4(3) 4_565 . ?
O73 K11 O9 68.9(3) 4_565 2_346 ?
O73 K11 O11 100.0(4) 4_565 . ?
O73 K11 O20 148.2(4) 4_565 . ?
O73 K11 O27 123.3(4) 4_565 . ?
O73 K11 C3 42.9(4) 4_565 4_565 ?
O73 K11 C4 19.0(3) 4_565 4_565 ?
O73 K11 O2W 62.8(3) 4_565 2_346 ?
O73 K11 O12W 133.5(4) 4_565 . ?
C3 K11 W5 87.2(4) 4_565 . ?
C3 K11 W6 135.7(4) 4_565 . ?
C3 K11 C4 25.6(3) 4_565 4_565 ?
C4 K11 W5 102.3(3) 4_565 . ?
C4 K11 W6 135.9(4) 4_565 . ?
O2W K11 W5 150.1(3) 2_346 . ?
O2W K11 W6 110.5(3) 2_346 . ?
O2W K11 O20 114.6(4) 2_346 . ?
O2W K11 O27 171.5(4) 2_346 . ?
O2W K11 C3 95.9(4) 2_346 4_565 ?
O2W K11 C4 72.5(3) 2_346 4_565 ?
O5W K11 W5 79.9(3) . . ?
O5W K11 W6 111.0(3) . . ?
O5W K11 O9 76.6(3) . 2_346 ?
O5W K11 O11 107.8(4) . . ?
O5W K11 O20 91.5(3) . . ?
O5W K11 O27 55.4(3) . . ?
O5W K11 O73 114.9(4) . 4_565 ?
O5W K11 C3 73.0(4) . 4_565 ?
O5W K11 C4 96.0(4) . 4_565 ?
O5W K11 O2W 129.4(4) . 2_346 ?
O5W K11 O12W 83.1(4) . . ?
O12W K11 W5 123.0(3) . . ?
O12W K11 W6 85.5(4) . . ?
O12W K11 O9 75.2(4) . 2_346 ?
O12W K11 O20 63.6(3) . . ?
O12W K11 O27 102.5(4) . . ?
O12W K11 C3 137.5(5) . 4_565 ?
O12W K11 C4 133.4(4) . 4_565 ?
O12W K11 O2W 72.7(3) . 2_346 ?
W10 K14 W16 87.88(15) 3_467 3_467 ?
W10 K14 W17 56.27(11) 3_467 3_467 ?
W10 K14 Er3 56.57(12) 3_467 3_467 ?
W10 K14 Er3 115.4(2) 3_467 . ?
W10 K14 K8 110.8(2) 3_467 3_467 ?
W16 K14 W17 48.17(9) 3_467 3_467 ?
W16 K14 Er3 96.05(17) 3_467 3_467 ?
W16 K14 Er3 154.2(2) 3_467 . ?
W16 K14 K8 55.34(14) 3_467 3_467 ?
W17 K14 Er3 135.9(2) 3_467 . ?
W17 K14 Er3 101.93(17) 3_467 3_467 ?
W17 K14 K8 55.78(14) 3_467 3_467 ?
Er3 K14 Er3 105.80(18) 3_467 . ?
Er3 K14 K8 150.7(2) 3_467 3_467 ?
Er3 K14 K8 103.46(19) . 3_467 ?
O8 K14 W10 94.5(3) . 3_467 ?
O8 K14 W16 96.1(3) . 3_467 ?
O8 K14 W17 65.9(2) . 3_467 ?
O8 K14 Er3 72.4(2) . . ?
O8 K14 Er3 148.0(3) . 3_467 ?
O8 K14 K8 46.1(2) . 3_467 ?
O60 K14 W10 81.0(2) 3_467 3_467 ?
O60 K14 W16 22.65(17) 3_467 3_467 ?
O60 K14 W17 60.7(2) 3_467 3_467 ?
O60 K14 Er3 74.2(2) 3_467 3_467 ?
O60 K14 Er3 160.9(3) 3_467 . ?
O60 K14 K8 77.8(3) 3_467 3_467 ?
O60 K14 O8 118.0(3) 3_467 . ?
O60 K14 O65 64.1(3) 3_467 3_467 ?
O60 K14 O69 109.7(3) 3_467 3_467 ?
O65 K14 W10 32.96(18) 3_467 3_467 ?
O65 K14 W16 61.1(2) 3_467 3_467 ?
O65 K14 W17 23.58(17) 3_467 3_467 ?
O65 K14 Er3 135.0(3) 3_467 . ?
O65 K14 Er3 81.0(2) 3_467 3_467 ?
O65 K14 K8 79.2(3) 3_467 3_467 ?
O65 K14 O8 79.2(3) 3_467 . ?
O65 K14 O69 53.6(3) 3_467 3_467 ?
O69 K14 W10 28.70(16) 3_467 3_467 ?
O69 K14 W16 114.1(3) 3_467 3_467 ?
O69 K14 W17 72.5(2) 3_467 3_467 ?
O69 K14 Er3 67.6(2) 3_467 3_467 ?
O69 K14 Er3 87.3(2) 3_467 . ?
O69 K14 K8 115.3(3) 3_467 3_467 ?
O69 K14 O8 80.4(3) 3_467 . ?
O7W K14 W10 120.0(4) . 3_467 ?
O7W K14 W16 146.1(4) . 3_467 ?
O7W K14 W17 163.8(4) . 3_467 ?
O7W K14 Er3 85.6(3) . 3_467 ?
O7W K14 Er3 28.41(19) . . ?
O7W K14 K8 121.1(3) . 3_467 ?
O7W K14 O8 100.1(3) . . ?
O7W K14 O60 135.5(4) . 3_467 ?
O7W K14 O65 151.4(4) . 3_467 ?
O7W K14 O69 97.9(4) . 3_467 ?
O7W K14 O10W 80.1(4) . 3_467 ?
O10W K14 W10 159.9(4) 3_467 3_467 ?
O10W K14 W16 74.0(3) 3_467 3_467 ?
O10W K14 W17 104.1(4) 3_467 3_467 ?
O10W K14 Er3 132.8(4) 3_467 3_467 ?
O10W K14 Er3 81.1(3) 3_467 . ?
O10W K14 K8 51.5(3) 3_467 3_467 ?
O10W K14 O8 79.2(3) 3_467 . ?
O10W K14 O60 85.2(4) 3_467 3_467 ?
O10W K14 O65 127.0(4) 3_467 3_467 ?
O10W K14 O69 158.8(4) 3_467 3_467 ?
K2 O33W K6 97.5(8) . 2_446 ?
K7 O32W K3 84.2(7) . 3_466 ?
O3 K13 W3 19.8(2) 1_655 1_655 ?
O3 K13 O25W 107.1(7) 1_655 . ?
O36 K13 W3 115.1(6) . 1_655 ?
O36 K13 O3 131.3(8) . 1_655 ?
O36 K13 O25W 85.6(7) . . ?
O24W K13 W3 151.5(7) 3_466 1_655 ?
O24W K13 O3 160.1(9) 3_466 1_655 ?
O24W K13 O36 62.2(5) 3_466 . ?
O24W K13 O25W 87.0(7) 3_466 . ?
O25W K13 W3 121.5(6) . 1_655 ?
K4 O22W K6 159.3(9) 4_666 2_446 ?

loop_
_geom_bond_atom_site_label_1
_geom_bond_atom_site_label_2
_geom_bond_distance
_geom_bond_site_symmetry_2
_geom_bond_publ_flag
W1 K5 3.845(4) 2_356 ?
W1 O1 1.739(9) . ?
W1 O10 1.845(9) . ?
W1 O16 1.966(9) . ?
W1 O17 1.935(9) . ?
W1 O19 2.366(8) . ?
W1 O26 1.899(8) . ?
W2 K12 3.936(18) 1_455 ?
W2 O2 1.717(9) . ?
W2 O14 1.968(9) . ?
W2 O17 1.905(9) . ?
W2 O18 2.358(8) . ?
W2 O21 1.893(9) . ?
W2 O25 1.880(9) . ?
W3 K5 3.817(5) 2_356 ?
W3 K12 3.652(17) 1_455 ?
W3 O3 1.722(9) . ?
W3 O14 1.863(9) . ?
W3 O15 2.350(8) . ?
W3 O16 1.879(10) . ?
W3 O22 1.936(9) . ?
W3 O29 1.939(8) . ?
W3 K13 4.11(2) 1_455 ?
W4 K2 3.667(4) 4_566 ?
W4 O4 1.723(9) . ?
W4 O10 2.093(9) . ?
W4 O12 1.917(8) . ?
W4 O13 1.754(9) . ?
W4 O19 2.306(8) . ?
W4 O23 1.970(8) . ?
W5 O5 1.731(9) . ?
W5 O11 1.923(9) . ?
W5 O18 2.354(8) . ?
W5 O21 2.032(9) . ?
W5 O24 1.960(9) . ?
W5 O27 1.774(8) . ?
W5 K11 3.764(8) . ?
W6 K2 3.782(5) 4_566 ?
W6 O6 1.741(9) . ?
W6 O11 1.972(8) . ?
W6 O12 1.918(8) . ?
W6 O18 2.315(8) . ?
W6 O20 1.753(8) . ?
W6 O25 2.083(8) . ?
W6 K11 3.812(9) . ?
W7 Er1 3.4693(7) . ?
W7 O7 1.717(8) . ?
W7 O15 2.357(8) . ?
W7 O22 1.951(8) . ?
W7 O24 1.861(8) . ?
W7 O28 2.000(8) . ?
W7 O32 1.848(8) . ?
W8 K5 3.920(5) 2_356 ?
W8 K8 3.835(7) 3_467 ?
W8 K10 4.100(7) 2_356 ?
W8 O8 1.723(8) . ?
W8 O19 2.343(8) . ?
W8 O23 1.920(9) . ?
W8 O26 2.014(8) . ?
W8 O30 1.770(8) . ?
W8 O31 1.962(8) . ?
W9 Er1 3.4773(7) . ?
W9 K5 3.772(5) 2_356 ?
W9 O9 1.728(8) . ?
W9 O15 2.353(8) . ?
W9 O28 1.979(8) . ?
W9 O29 1.948(8) . ?
W9 O31 1.867(8) . ?
W9 O33 1.860(7) . ?
W10 K1 3.926(4) . ?
W10 O40 1.736(9) . ?
W10 O52 1.879(8) . ?
W10 O65 2.174(8) . ?
W10 O68 1.762(7) . ?
W10 O69 1.948(8) . ?
W10 O70 2.149(8) . ?
W10 K14 3.964(9) 3_467 ?
W11 K2 3.674(4) . ?
W11 O37 1.732(8) . ?
W11 O46 1.982(8) . ?
W11 O47 1.854(9) . ?
W11 O48 1.931(8) . ?
W11 O51 2.399(8) . ?
W11 O55 1.877(8) . ?
W12 K6 3.894(6) 2_446 ?
W12 O36 1.709(9) . ?
W12 O44 2.366(8) . ?
W12 O48 1.905(8) . ?
W12 O56 1.904(8) . ?
W12 O58 1.948(8) . ?
W12 O67 1.863(8) . ?
W13 K2 3.756(5) . ?
W13 K6 3.853(6) 2_446 ?
W13 O34 1.717(8) . ?
W13 O45 1.991(8) . ?
W13 O46 1.859(8) . ?
W13 O50 2.346(8) . ?
W13 O53 1.873(8) . ?
W13 O58 1.892(8) . ?
W14 K1 4.012(4) . ?
W14 K4 3.702(4) 4_666 ?
W14 O38 1.725(8) . ?
W14 O45 1.881(8) . ?
W14 O50 2.338(7) . ?
W14 O52 1.951(8) . ?
W14 O59 1.872(8) . ?
W14 O66 1.937(7) . ?
W15 K4 4.019(4) . ?
W15 O42 1.719(8) . ?
W15 O47 2.062(8) . ?
W15 O51 2.345(7) . ?
W15 O54 1.948(8) . ?
W15 O57 1.909(8) . ?
W15 O63 1.813(8) . ?
W16 K3 3.878(3) 3_466 ?
W16 K7 3.956(6) . ?
W16 K8 4.022(7) . ?
W16 O35 1.737(8) . ?
W16 O44 2.281(8) . ?
W16 O49 1.955(8) . ?
W16 O60 1.766(8) . ?
W16 O61 1.927(8) . ?
W16 O67 2.059(8) . ?
W16 K14 4.082(8) 3_467 ?
W17 K4 3.818(4) 4_666 ?
W17 K8 4.058(7) . ?
W17 O39 1.724(8) . ?
W17 O44 2.382(7) . ?
W17 O49 1.913(8) . ?
W17 O56 1.986(8) . ?
W17 O59 1.960(8) . ?
W17 O65 1.785(8) . ?
W17 K14 4.099(8) 3_467 ?
W18 K3 3.819(4) 3_466 ?
W18 O43 1.738(8) . ?
W18 O51 2.291(7) . ?
W18 O54 1.975(8) . ?
W18 O55 2.052(8) . ?
W18 O61 1.901(8) . ?
W18 O64 1.781(8) . ?
W19 K1 3.759(4) . ?
W19 K5 4.093(4) . ?
W19 O41 1.728(8) . ?
W19 O50 2.307(8) . ?
W19 O53 2.049(8) . ?
W19 O57 1.937(8) . ?
W19 O62 1.787(8) . ?
W19 O66 1.943(8) . ?
Er1 Er2 3.5523(8) . ?
Er1 O28 2.568(8) . ?
Er1 O32 2.353(8) . ?
Er1 O33 2.340(8) . ?
Er1 O63 2.605(8) . ?
Er1 O64 2.308(8) . ?
Er1 O1W 2.328(7) . ?
Er1 O2W 2.377(8) . ?
Er1 O3W 2.400(8) . ?
Er1 O8W 2.506(7) . ?
Er2 K1 4.142(4) . ?
Er2 O27 2.279(8) . ?
Er2 O32 2.301(8) . ?
Er2 O62 2.319(8) . ?
Er2 O63 2.484(8) . ?
Er2 O1W 2.383(7) . ?
Er2 O4W 2.352(8) . ?
Er2 O5W 2.409(9) . ?
Er2 O6W 2.330(8) . ?
Er2 K11 4.448(8) . ?
Er3 O30 2.265(8) . ?
Er3 O33 2.303(7) . ?
Er3 O68 2.308(8) . ?
Er3 O72 2.342(9) 3_467 ?
Er3 O1W 2.456(7) . ?
Er3 O7W 2.393(8) . ?
Er3 O8W 2.393(8) . ?
Er3 O9W 2.381(8) . ?
Er3 K14 4.435(8) . ?
Er3 K14 4.322(9) 3_467 ?
As1 O15 1.791(8) . ?
As1 O18 1.794(8) . ?
As1 O19 1.804(8) . ?
As2 O44 1.791(8) . ?
As2 O50 1.803(7) . ?
As2 O51 1.799(7) . ?
K1 O40 2.988(10) . ?
K1 O52 3.153(9) . ?
K1 O62 3.023(9) . ?
K1 O66 2.910(9) . ?
K1 O4W 2.787(9) . ?
K1 O12W 2.880(15) . ?
K1 O13W 2.852(16) . ?
K1 O14W 2.738(14) . ?
K2 K6 3.973(9) 2_446 ?
K2 O4 2.891(10) 4_665 ?
K2 O6 3.103(10) 4_665 ?
K2 O12 2.805(9) 4_665 ?
K2 O34 3.052(10) . ?
K2 O37 2.816(10) . ?
K2 O46 2.875(9) . ?
K2 O33W 2.61(2) . ?
K3 K7 3.826(7) 3_466 ?
K3 O6 2.948(9) 4_665 ?
K3 O35 3.023(9) 3_466 ?
K3 O37 2.779(9) . ?
K3 O43 2.941(10) 3_466 ?
K3 O61 3.059(8) 3_466 ?
K3 O18W 2.810(14) 3_466 ?
K3 O20W 3.091(16) . ?
K3 O32W 3.24(2) 3_466 ?
K4 O38 2.874(9) 4_565 ?
K4 O39 3.026(9) 4_565 ?
K4 O42 2.775(9) . ?
K4 O59 2.942(8) 4_565 ?
K4 O70 3.002(9) 4_565 ?
K4 O71 2.896(10) 4_565 ?
K4 C1 3.256(13) 4_565 ?
K4 O16W 2.909(11) . ?
K4 O21W 3.01(3) . ?
K4 O22W 3.22(3) 4_565 ?
K5 O16 2.884(10) 2_346 ?
K5 O26 2.882(10) 2_346 ?
K5 O29 2.900(10) 2_346 ?
K5 O31 2.882(9) 2_346 ?
K5 O41 2.776(9) . ?
K5 O17W 2.444(12) . ?
K5 O31W 2.75(2) . ?
K6 K7 4.029(9) . ?
K6 O2 2.808(11) 2_356 ?
K6 O34 3.047(11) 2_456 ?
K6 O36 3.063(11) 2_456 ?
K6 O58 3.052(10) 2_456 ?
K6 O11W 3.392(16) . ?
K6 O19W 2.803(15) . ?
K6 O33W 2.68(2) 2_456 ?
K6 O22W 3.42(3) 2_456 ?
K7 K8 4.097(10) . ?
K7 K9 3.901(10) . ?
K7 O35 2.430(11) . ?
K7 O10W 2.365(14) . ?
K7 O11W 2.402(15) . ?
K7 O18W 2.428(16) . ?
K7 O19W 2.470(15) . ?
K7 K14 4.688(12) 3_467 ?
K7 O32W 2.39(2) . ?
K8 K10 2.827(11) 4_666 ?
K8 O8 3.271(11) 3_467 ?
K8 O23 2.765(11) 3_467 ?
K8 O49 2.720(10) . ?
K8 O11W 2.971(18) . ?
K8 O15W 3.124(17) . ?
K8 K14 4.536(12) 3_467 ?
K9 O5 2.884(11) 2_356 ?
K9 O13 3.395(11) 3_467 ?
K9 O40 2.888(12) 3_467 ?
K9 O9W 2.796(11) 3_467 ?
K9 O10W 2.907(15) . ?
K9 O19W 2.937(17) . ?
K9 K14 4.693(12) 3_467 ?
K10 O1 2.886(12) 4_665 ?
K10 O26 2.967(11) 2_346 ?
K10 O39 3.004(11) 4_565 ?
K10 O17W 2.958(12) . ?
K12 O2 3.23(2) 1_655 ?
K12 O3 2.84(2) 1_655 ?
K12 O14 2.951(19) 1_655 ?
K12 O36 2.64(2) . ?
K12 O24W 3.16(2) 3_466 ?
O3 K13 2.86(2) 1_455 ?
O8 K14 3.154(13) . ?
O9 K11 3.018(12) 2_356 ?
O11 K11 2.850(12) . ?
O20 K11 3.146(12) . ?
O27 K11 3.246(11) . ?
O36 K13 2.83(2) . ?
O60 K14 2.962(11) 3_467 ?
O65 K14 3.050(11) 3_467 ?
O69 C2 1.407(15) . ?
O69 K14 3.061(13) 3_467 ?
O70 C1 1.280(15) . ?
O71 C1 1.228(15) . ?
O72 C4 1.280(18) . ?
O73 C4 1.226(18) . ?
O73 K11 2.793(12) 4_666 ?
C1 C2 1.515(18) . ?
C2 C3 1.43(2) . ?
C3 C4 1.511(19) . ?
C3 K11 3.346(19) 4_666 ?
C4 K11 3.464(17) 4_666 ?
O2W K11 3.101(11) 2_356 ?
O5W K11 2.713(13) . ?
O7W K14 2.772(12) . ?
O10W K14 2.859(15) 3_467 ?
O12W K11 2.879(16) . ?
O24W K13 2.81(2) 3_466 ?
O25W K13 3.25(3) . ?

loop_
_smtbx_masks_void_nr
_smtbx_masks_void_average_x
_smtbx_masks_void_average_y
_smtbx_masks_void_average_z
_smtbx_masks_void_volume
_smtbx_masks_void_count_electrons
_smtbx_masks_void_content
1 0.054 0.375 0.069 8.0 5.0 ?
2 -0.054 0.625 0.931 8.0 5.4 ?
3 0.097 0.702 0.129 20.8 7.0 ?
4 0.139 0.572 0.222 10.1 3.1 ?
5 0.211 0.415 0.389 89.8 20.9 ?
6 0.289 0.915 0.111 89.8 20.1 ?
7 0.361 0.072 0.278 10.1 2.8 ?
8 0.403 0.202 0.371 20.8 6.5 ?
9 0.446 0.875 0.431 8.0 4.7 ?
10 0.554 0.125 0.569 8.0 5.7 ?
11 0.597 0.798 0.629 20.8 7.0 ?
12 0.639 0.928 0.722 10.1 3.3 ?
13 0.711 0.085 0.889 89.8 23.5 ?
14 0.789 0.585 0.611 89.8 22.7 ?
15 0.861 0.428 0.778 10.1 3.0 ?
16 0.903 0.298 0.871 20.8 6.5 ?
